data_7246077
loop_
_publ_author_name
'Wang, Hui-Sheng'
'Yu, Chun-Fang'
'Ye, Si-Qi'
'Chen, Yong'
'Liu, Xueru'
'Wu, Yanfang'
'Zhou, Pengfei'
'Zhang, Yi-Quan'

_publ_section_title
;
 Modulating the structural topologies from star-shape to cross-shape for
 Co--Dy heterometallic complexes with slow magnetic relaxation behavior
;
_journal_issue 5
_journal_name_full CrystEngComm
_journal_page_first 726
_journal_page_last 737
_journal_paper_doi 10.1039/D2CE01381A
_journal_volume 25
_journal_year 2023
_chemical_formula_moiety 'C102 H102 Co7 Dy N12 O28, 3CH3CN, 15H2O'
_chemical_formula_sum 'C108 H141 Co7 Dy N15 O43'
_chemical_formula_weight 2912.36
_space_group_crystal_system monoclinic
_space_group_IT_number 14
_space_group_name_Hall '-P 2yn'
_space_group_name_H-M_alt 'P 1 21/n 1'
_atom_sites_solution_hydrogens mixed
_audit_creation_method SHELXL-2014/7
_audit_update_record
;
2021-07-25 deposited with the CCDC.	2022-11-28 downloaded from the CCDC.
;
_cell_angle_alpha 90
_cell_angle_beta 101.344(2)
_cell_angle_gamma 90
_cell_formula_units_Z 4
_cell_length_a 23.2569(10)
_cell_length_b 19.2410(8)
_cell_length_c 28.2143(14)
_cell_measurement_reflns_used 9884
_cell_measurement_temperature 173(2)
_cell_measurement_theta_max 25.3954
_cell_measurement_theta_min 2.9455
_cell_volume 12378.9(10)
_computing_cell_refinement 'Bruker SMART'
_computing_data_collection 'Bruker SMART'
_computing_data_reduction 'Bruker SAINT'
_computing_molecular_graphics 'Bruker SHELXTL'
_computing_publication_material 'Bruker SHELXTL'
_computing_structure_refinement 'SHELXL-2014/7 (Sheldrick, 2014)'
_computing_structure_solution 'SHELXS-97 (Sheldrick, 1990)'
_diffrn_ambient_temperature 173(2)
_diffrn_measured_fraction_theta_full 0.988
_diffrn_measured_fraction_theta_max 0.988
_diffrn_measurement_device_type 'PHOTON 100 CMOS detector'
_diffrn_measurement_method 'omega scan'
_diffrn_radiation_type MoK\a
_diffrn_radiation_wavelength 0.71073
_diffrn_reflns_av_R_equivalents 0.0613
_diffrn_reflns_av_unetI/netI 0.0609
_diffrn_reflns_Laue_measured_fraction_full 0.988
_diffrn_reflns_Laue_measured_fraction_max 0.988
_diffrn_reflns_limit_h_max 25
_diffrn_reflns_limit_h_min -27
_diffrn_reflns_limit_k_max 21
_diffrn_reflns_limit_k_min -22
_diffrn_reflns_limit_l_max 33
_diffrn_reflns_limit_l_min -33
_diffrn_reflns_number 67104
_diffrn_reflns_point_group_measured_fraction_full 0.988
_diffrn_reflns_point_group_measured_fraction_max 0.988
_diffrn_reflns_theta_full 25.000
_diffrn_reflns_theta_max 25.000
_diffrn_reflns_theta_min 2.823
_diffrn_source 'fine-focus sealed tube'
_exptl_absorpt_coefficient_mu 1.599
_exptl_absorpt_correction_T_max 0.7452
_exptl_absorpt_correction_T_min 0.6062
_exptl_absorpt_correction_type multi-scan
_exptl_absorpt_process_details 'SADABS (Bruker, 2014)'
_exptl_crystal_colour 'dark brown'
_exptl_crystal_density_diffrn 1.563
_exptl_crystal_description block
_exptl_crystal_F_000 5972
_exptl_crystal_size_max 0.27
_exptl_crystal_size_mid 0.24
_exptl_crystal_size_min 0.17
_refine_diff_density_max 1.957
_refine_diff_density_min -1.325
_refine_diff_density_rms 0.149
_refine_ls_extinction_method none
_refine_ls_goodness_of_fit_ref 1.083
_refine_ls_hydrogen_treatment constr
_refine_ls_matrix_type full
_refine_ls_number_parameters 1354
_refine_ls_number_reflns 21537
_refine_ls_number_restraints 12
_refine_ls_restrained_S_all 1.084
_refine_ls_R_factor_all 0.1038
_refine_ls_R_factor_gt 0.0648
_refine_ls_shift/su_max 0.001
_refine_ls_shift/su_mean 0.000
_refine_ls_structure_factor_coef Fsqd
_refine_ls_weighting_details 'w=1/[\s^2^(Fo^2^)+(0.0129P)^2^+130.2480P] where P=(Fo^2^+2Fc^2^)/3'
_refine_ls_weighting_scheme calc
_refine_ls_wR_factor_gt 0.1294
_refine_ls_wR_factor_ref 0.1420
_reflns_Friedel_coverage 0.000
_reflns_number_gt 15343
_reflns_number_total 21537
_reflns_threshold_expression 'I > 2\s(I)'
_cod_data_source_file d2ce01381a2.cif
_cod_data_source_block complex_1
_cod_depositor_comments 'Adding full bibliography for 7246077--7246078.cif.'
_cod_original_sg_symbol_H-M 'P 21/n'
_cod_database_code 7246077
_shelx_shelxl_version_number 2014/7
_shelx_space_group_comment
;
The symmetry employed for this shelxl refinement is uniquely defined
by the following loop, which should always be used as a source of
symmetry information in preference to the above space-group names.
They are only intended as comments.
;

loop_
_space_group_symop_operation_xyz
'x, y, z'
'-x+1/2, y+1/2, -z+1/2'
'-x, -y, -z'
'x-1/2, -y-1/2, z-1/2'

loop_
_atom_site_label
_atom_site_type_symbol
_atom_site_fract_x
_atom_site_fract_y
_atom_site_fract_z
_atom_site_U_iso_or_equiv
_atom_site_adp_type
_atom_site_occupancy
_atom_site_site_symmetry_order
_atom_site_calc_flag
_atom_site_refinement_flags_posn
_atom_site_refinement_flags_adp
_atom_site_refinement_flags_occupancy
_atom_site_disorder_assembly
_atom_site_disorder_group
Dy1 Dy 0.56327(2) 0.53549(2) 0.15045(2) 0.01794(8) Uani 1 1 d . . . . .
Co1 Co 0.83350(4) 0.58461(5) 0.15410(3) 0.0193(2) Uani 1 1 d . . . . .
Co2 Co 0.70483(4) 0.56350(5) 0.15141(3) 0.01600(19) Uani 1 1 d . . . . .
Co3 Co 0.59163(4) 0.35414(5) 0.15869(3) 0.0205(2) Uani 1 1 d . . . . .
Co4 Co 0.53231(4) 0.71537(5) 0.13631(3) 0.0205(2) Uani 1 1 d . . . . .
Co5 Co 0.42150(4) 0.50516(5) 0.14665(3) 0.0186(2) Uani 1 1 d . . . . .
Co6 Co 0.29431(4) 0.47982(5) 0.14551(3) 0.0246(2) Uani 1 1 d . . . . .
O1 O 0.9011(2) 0.5654(3) 0.20222(17) 0.0317(12) Uani 1 1 d . . . . .
O2 O 0.76289(19) 0.6012(2) 0.10699(15) 0.0196(10) Uani 1 1 d . . . . .
O3 O 0.71292(19) 0.4624(2) 0.12619(15) 0.0209(10) Uani 1 1 d . . . . .
H3A H 0.6782 0.4464 0.1198 0.031 Uiso 1 1 d R U . . .
O4 O 0.8806(2) 0.6160(3) 0.10998(18) 0.0306(12) Uani 1 1 d . . . . .
O5 O 0.7848(2) 0.5539(2) 0.19735(15) 0.0212(10) Uani 1 1 d . . . . .
O6 O 0.69705(19) 0.6663(2) 0.17498(16) 0.0225(10) Uani 1 1 d . . . . .
H6A H 0.6634 0.6695 0.1823 0.034 Uiso 1 1 d R U . . .
O7 O 0.6297(2) 0.2925(2) 0.12281(18) 0.0274(11) Uani 1 1 d . . . . .
O8 O 0.65177(19) 0.5271(2) 0.19891(14) 0.0168(9) Uani 1 1 d . . . . .
O9 O 0.55518(19) 0.4214(2) 0.19311(15) 0.0222(10) Uani 1 1 d . . . . .
O10 O 0.5751(2) 0.2813(3) 0.19928(18) 0.0324(12) Uani 1 1 d . . . . .
O11 O 0.6045(2) 0.4298(2) 0.11799(16) 0.0225(10) Uani 1 1 d . . . . .
O12 O 0.48283(19) 0.4851(2) 0.10507(15) 0.0181(10) Uani 1 1 d . . . . .
O13 O 0.5597(2) 0.7984(3) 0.16842(18) 0.0306(12) Uani 1 1 d . . . . .
O14 O 0.62544(18) 0.5742(2) 0.10443(14) 0.0159(9) Uani 1 1 d . . . . .
O15 O 0.5063(2) 0.6306(2) 0.10489(15) 0.0197(10) Uani 1 1 d . . . . .
O16 O 0.4756(2) 0.7654(3) 0.08926(18) 0.0302(12) Uani 1 1 d . . . . .
O17 O 0.5856(2) 0.6593(2) 0.18060(16) 0.0237(11) Uani 1 1 d . . . . .
O18 O 0.4923(2) 0.5546(2) 0.19278(14) 0.0202(10) Uani 1 1 d . . . . .
O19 O 0.2287(2) 0.4379(3) 0.10253(18) 0.0323(12) Uani 1 1 d . . . . .
O20 O 0.3586(2) 0.5202(3) 0.18786(16) 0.0287(12) Uani 1 1 d . . . . .
O21 O 0.4434(2) 0.4088(3) 0.18125(17) 0.0281(12) Uani 1 1 d . . . . .
H21A H 0.4805 0.4088 0.1899 0.042 Uiso 1 1 d R U . . .
O22 O 0.2449(2) 0.5023(3) 0.18893(19) 0.0403(14) Uani 1 1 d . . . . .
O23 O 0.3459(2) 0.4599(2) 0.10260(15) 0.0234(10) Uani 1 1 d . . . . .
O24 O 0.40094(19) 0.6002(2) 0.11062(16) 0.0232(10) Uani 1 1 d . . . . .
H24A H 0.4328 0.6146 0.1036 0.035 Uiso 1 1 d R U . . .
N1 N 0.8327(2) 0.4962(3) 0.1232(2) 0.0234(13) Uani 1 1 d . . . . .
N2 N 0.8283(2) 0.6737(3) 0.1834(2) 0.0217(13) Uani 1 1 d . . . . .
N3 N 0.6599(3) 0.3724(3) 0.2061(2) 0.0231(13) Uani 1 1 d . . . . .
N4 N 0.5223(3) 0.3402(3) 0.1106(2) 0.0240(13) Uani 1 1 d . . . . .
N5 N 0.5831(2) 0.7198(3) 0.09165(19) 0.0199(12) Uani 1 1 d . . . . .
N6 N 0.4832(3) 0.7090(3) 0.1824(2) 0.0268(14) Uani 1 1 d . . . . .
N7 N 0.3171(3) 0.3954(3) 0.1799(2) 0.0310(15) Uani 1 1 d . . . . .
N8 N 0.2820(3) 0.5659(3) 0.1113(2) 0.0257(14) Uani 1 1 d . . . . .
C1 C 0.9266(3) 0.5039(4) 0.2097(3) 0.0277(16) Uani 1 1 d . . . . .
C2 C 0.9725(3) 0.4965(5) 0.2518(3) 0.0375(19) Uani 1 1 d . . . . .
H2 H 0.9808 0.5338 0.2741 0.045 Uiso 1 1 calc R U . . .
C3 C 1.0041(4) 0.4368(5) 0.2600(3) 0.046(2) Uani 1 1 d . . . . .
H3 H 1.0344 0.4337 0.2879 0.055 Uiso 1 1 calc R U . . .
C4 C 0.9935(4) 0.3804(5) 0.2290(3) 0.046(2) Uani 1 1 d . . . . .
H4 H 1.0167 0.3395 0.2350 0.055 Uiso 1 1 calc R U . . .
C5 C 0.9483(4) 0.3848(4) 0.1889(3) 0.041(2) Uani 1 1 d . . . . .
H5 H 0.9402 0.3462 0.1676 0.049 Uiso 1 1 calc R U . . .
C6 C 0.9143(3) 0.4454(4) 0.1793(2) 0.0270(16) Uani 1 1 d . . . . .
C7 C 0.8678(3) 0.4459(4) 0.1367(3) 0.0293(17) Uani 1 1 d . . . . .
H7 H 0.8631 0.4053 0.1172 0.035 Uiso 1 1 calc R U . . .
C8 C 0.7874(3) 0.4887(4) 0.0794(3) 0.0245(16) Uani 1 1 d . . . . .
H8 H 0.8060 0.4693 0.0532 0.029 Uiso 1 1 calc R U . . .
C9 C 0.7664(3) 0.5614(4) 0.0652(2) 0.0249(16) Uani 1 1 d . . . . .
H9A H 0.7939 0.5841 0.0473 0.030 Uiso 1 1 calc R U . . .
H9B H 0.7274 0.5594 0.0437 0.030 Uiso 1 1 calc R U . . .
C10 C 0.7394(3) 0.4389(4) 0.0877(3) 0.0307(17) Uani 1 1 d . . . . .
H10A H 0.7091 0.4353 0.0577 0.037 Uiso 1 1 calc R U . . .
H10B H 0.7564 0.3921 0.0954 0.037 Uiso 1 1 calc R U . . .
C11 C 0.8980(3) 0.6793(4) 0.1054(3) 0.0320(18) Uani 1 1 d . . . . .
C12 C 0.9296(4) 0.6934(5) 0.0687(3) 0.046(2) Uani 1 1 d . . . . .
H12 H 0.9362 0.6568 0.0479 0.055 Uiso 1 1 calc R U . . .
C13 C 0.9511(5) 0.7582(6) 0.0620(4) 0.061(3) Uani 1 1 d . . . . .
H13 H 0.9731 0.7656 0.0374 0.073 Uiso 1 1 calc R U . . .
C14 C 0.9406(6) 0.8127(6) 0.0911(4) 0.076(4) Uani 1 1 d . . . . .
H14 H 0.9554 0.8576 0.0864 0.091 Uiso 1 1 calc R U . . .
C15 C 0.9092(5) 0.8021(5) 0.1263(4) 0.064(3) Uani 1 1 d . . . . .
H15 H 0.9024 0.8402 0.1458 0.077 Uiso 1 1 calc R U . . .
C16 C 0.8863(4) 0.7359(4) 0.1347(3) 0.0370(19) Uani 1 1 d . . . . .
C17 C 0.8532(4) 0.7294(4) 0.1730(3) 0.0361(19) Uani 1 1 d . . . . .
H17 H 0.8498 0.7695 0.1918 0.043 Uiso 1 1 calc R U . . .
C18 C 0.7960(3) 0.6733(4) 0.2232(3) 0.0250(16) Uani 1 1 d . . . . .
H18 H 0.8192 0.7007 0.2506 0.030 Uiso 1 1 calc R U . . .
C19 C 0.7954(3) 0.5976(4) 0.2392(2) 0.0247(16) Uani 1 1 d . . . . .
H19A H 0.8336 0.5855 0.2600 0.030 Uiso 1 1 calc R U . . .
H19B H 0.7643 0.5906 0.2582 0.030 Uiso 1 1 calc R U . . .
C20 C 0.7355(3) 0.7063(4) 0.2094(3) 0.0286(17) Uani 1 1 d . . . . .
H20A H 0.7186 0.7116 0.2387 0.034 Uiso 1 1 calc R U . . .
H20B H 0.7395 0.7532 0.1959 0.034 Uiso 1 1 calc R U . . .
C21 C 0.6868(3) 0.2811(4) 0.1301(3) 0.0321(18) Uani 1 1 d . . . . .
C22 C 0.7085(4) 0.2400(5) 0.0957(3) 0.046(2) Uani 1 1 d . . . . .
H22 H 0.6820 0.2223 0.0684 0.055 Uiso 1 1 calc R U . . .
C23 C 0.7672(4) 0.2254(5) 0.1015(4) 0.057(3) Uani 1 1 d . . . . .
H23 H 0.7805 0.1985 0.0776 0.068 Uiso 1 1 calc R U . . .
C24 C 0.8072(4) 0.2485(5) 0.1408(4) 0.049(2) Uani 1 1 d . . . . .
H24 H 0.8476 0.2370 0.1446 0.059 Uiso 1 1 calc R U . . .
C25 C 0.7874(3) 0.2885(4) 0.1742(3) 0.0345(18) Uani 1 1 d . . . . .
H25 H 0.8148 0.3057 0.2011 0.041 Uiso 1 1 calc R U . . .
C26 C 0.7277(3) 0.3053(4) 0.1701(3) 0.0294(17) Uani 1 1 d . . . . .
C27 C 0.7113(3) 0.3486(4) 0.2062(2) 0.0260(16) Uani 1 1 d . . . . .
H27 H 0.7413 0.3610 0.2329 0.031 Uiso 1 1 calc R U . . .
C28 C 0.6492(3) 0.4193(4) 0.2454(2) 0.0241(16) Uani 1 1 d . . . . .
H28 H 0.6680 0.3985 0.2771 0.029 Uiso 1 1 calc R U . . .
C29 C 0.6769(3) 0.4904(4) 0.2407(2) 0.0253(16) Uani 1 1 d . . . . .
H29A H 0.6735 0.5187 0.2693 0.030 Uiso 1 1 calc R U . . .
H29B H 0.7192 0.4838 0.2410 0.030 Uiso 1 1 calc R U . . .
C30 C 0.5838(3) 0.4211(4) 0.2426(2) 0.0272(16) Uani 1 1 d . . . . .
H30A H 0.5714 0.3800 0.2591 0.033 Uiso 1 1 calc R U . . .
H30B H 0.5730 0.4634 0.2589 0.033 Uiso 1 1 calc R U . . .
C31 C 0.5248(3) 0.2475(4) 0.1938(3) 0.0260(16) Uani 1 1 d . . . . .
C32 C 0.5168(4) 0.2003(4) 0.2310(3) 0.038(2) Uani 1 1 d . . . . .
H32 H 0.5475 0.1944 0.2584 0.046 Uiso 1 1 calc R U . . .
C33 C 0.4670(4) 0.1642(5) 0.2284(3) 0.044(2) Uani 1 1 d . . . . .
H33 H 0.4620 0.1359 0.2548 0.053 Uiso 1 1 calc R U . . .
C34 C 0.4226(4) 0.1676(5) 0.1877(3) 0.045(2) Uani 1 1 d . . . . .
H34 H 0.3887 0.1393 0.1852 0.054 Uiso 1 1 calc R U . . .
C35 C 0.4284(4) 0.2119(4) 0.1515(3) 0.040(2) Uani 1 1 d . . . . .
H35 H 0.3974 0.2156 0.1241 0.048 Uiso 1 1 calc R U . . .
C36 C 0.4789(3) 0.2524(4) 0.1534(3) 0.0286(17) Uani 1 1 d . . . . .
C37 C 0.4809(3) 0.2980(4) 0.1136(2) 0.0247(16) Uani 1 1 d . . . . .
H37 H 0.4485 0.2967 0.0872 0.030 Uiso 1 1 calc R U . . .
C38 C 0.5183(3) 0.3843(4) 0.0675(2) 0.0235(15) Uani 1 1 d . . . . .
H38 H 0.5082 0.3543 0.0380 0.028 Uiso 1 1 calc R U . . .
C39 C 0.5788(3) 0.4140(4) 0.0698(2) 0.0229(15) Uani 1 1 d . . . . .
H39A H 0.6035 0.3799 0.0567 0.027 Uiso 1 1 calc R U . . .
H39B H 0.5762 0.4567 0.0499 0.027 Uiso 1 1 calc R U . . .
C40 C 0.4707(3) 0.4389(4) 0.0658(2) 0.0230(15) Uani 1 1 d . . . . .
H40A H 0.4667 0.4656 0.0353 0.028 Uiso 1 1 calc R U . . .
H40B H 0.4328 0.4155 0.0658 0.028 Uiso 1 1 calc R U . . .
C41 C 0.6084(3) 0.8307(3) 0.1642(3) 0.0255(16) Uani 1 1 d . . . . .
C42 C 0.6285(3) 0.8829(4) 0.1985(3) 0.0361(19) Uani 1 1 d . . . . .
H42 H 0.6083 0.8916 0.2241 0.043 Uiso 1 1 calc R U . . .
C43 C 0.6778(3) 0.9216(4) 0.1950(3) 0.037(2) Uani 1 1 d . . . . .
H43 H 0.6908 0.9569 0.2182 0.044 Uiso 1 1 calc R U . . .
C44 C 0.7086(4) 0.9099(4) 0.1583(3) 0.041(2) Uani 1 1 d . . . . .
H44 H 0.7418 0.9375 0.1560 0.049 Uiso 1 1 calc R U . . .
C45 C 0.6903(3) 0.8580(4) 0.1253(3) 0.0353(19) Uani 1 1 d . . . . .
H45 H 0.7117 0.8490 0.1006 0.042 Uiso 1 1 calc R U . . .
C46 C 0.6401(3) 0.8178(4) 0.1279(3) 0.0262(16) Uani 1 1 d . . . . .
C47 C 0.6250(3) 0.7640(4) 0.0922(3) 0.0260(16) Uani 1 1 d . . . . .
H47 H 0.6474 0.7607 0.0675 0.031 Uiso 1 1 calc R U . . .
C48 C 0.5724(3) 0.6657(4) 0.0535(2) 0.0207(15) Uani 1 1 d . . . . .
H48 H 0.5704 0.6883 0.0213 0.025 Uiso 1 1 calc R U . . .
C49 C 0.6227(3) 0.6127(4) 0.0618(2) 0.0246(16) Uani 1 1 d . . . . .
H49A H 0.6174 0.5803 0.0340 0.030 Uiso 1 1 calc R U . . .
H49B H 0.6603 0.6374 0.0633 0.030 Uiso 1 1 calc R U . . .
C50 C 0.5130(3) 0.6343(3) 0.0556(2) 0.0190(14) Uani 1 1 d . . . . .
H50A H 0.4814 0.6632 0.0367 0.023 Uiso 1 1 calc R U . . .
H50B H 0.5101 0.5871 0.0413 0.023 Uiso 1 1 calc R U . . .
C51 C 0.4221(3) 0.7788(4) 0.0931(3) 0.0314(18) Uani 1 1 d . . . . .
C52 C 0.3831(3) 0.8062(5) 0.0517(4) 0.046(2) Uani 1 1 d . . . . .
H52 H 0.3967 0.8127 0.0224 0.055 Uiso 1 1 calc R U . . .
C53 C 0.3255(4) 0.8235(5) 0.0536(4) 0.055(3) Uani 1 1 d . . . . .
H53 H 0.3001 0.8403 0.0254 0.066 Uiso 1 1 calc R U . . .
C54 C 0.3047(4) 0.8169(5) 0.0953(4) 0.058(3) Uani 1 1 d . . . . .
H54 H 0.2658 0.8305 0.0964 0.070 Uiso 1 1 calc R U . . .
C55 C 0.3416(4) 0.7898(5) 0.1367(4) 0.050(2) Uani 1 1 d . . . . .
H55 H 0.3273 0.7851 0.1659 0.060 Uiso 1 1 calc R U . . .
C56 C 0.3993(3) 0.7695(4) 0.1353(3) 0.0304(17) Uani 1 1 d . . . . .
C57 C 0.4319(3) 0.7368(4) 0.1787(3) 0.0329(18) Uani 1 1 d . . . . .
H57 H 0.4143 0.7358 0.2063 0.040 Uiso 1 1 calc R U . . .
C58 C 0.5098(3) 0.6723(4) 0.2273(3) 0.0280(17) Uani 1 1 d . . . . .
H58 H 0.5022 0.6998 0.2555 0.034 Uiso 1 1 calc R U . . .
C59 C 0.5758(3) 0.6714(4) 0.2287(2) 0.0284(17) Uani 1 1 d . . . . .
H59A H 0.5933 0.7164 0.2410 0.034 Uiso 1 1 calc R U . . .
H59B H 0.5945 0.6341 0.2506 0.034 Uiso 1 1 calc R U . . .
C60 C 0.4820(3) 0.6007(4) 0.2283(3) 0.0257(16) Uani 1 1 d . . . . .
H60A H 0.4969 0.5795 0.2603 0.031 Uiso 1 1 calc R U . . .
H60B H 0.4391 0.6067 0.2249 0.031 Uiso 1 1 calc R U . . .
C61 C 0.2229(3) 0.3693(4) 0.0951(3) 0.0347(19) Uani 1 1 d . . . . .
C62 C 0.1798(4) 0.3462(4) 0.0564(3) 0.038(2) Uani 1 1 d . . . . .
H62 H 0.1566 0.3795 0.0363 0.046 Uiso 1 1 calc R U . . .
C63 C 0.1704(4) 0.2771(5) 0.0467(3) 0.051(2) Uani 1 1 d . . . . .
H63 H 0.1414 0.2631 0.0199 0.062 Uiso 1 1 calc R U . . .
C64 C 0.2029(5) 0.2273(5) 0.0758(4) 0.060(3) Uani 1 1 d . . . . .
H64 H 0.1959 0.1792 0.0694 0.072 Uiso 1 1 calc R U . . .
C65 C 0.2453(4) 0.2486(5) 0.1142(3) 0.046(2) Uani 1 1 d . . . . .
H65 H 0.2684 0.2148 0.1338 0.055 Uiso 1 1 calc R U . . .
C66 C 0.2552(4) 0.3188(5) 0.1249(3) 0.040(2) Uani 1 1 d . . . . .
C67 C 0.2996(4) 0.3363(5) 0.1675(3) 0.040(2) Uani 1 1 d . . . . .
H67 H 0.3165 0.2989 0.1875 0.048 Uiso 1 1 calc R U . . .
C68 C 0.3642(3) 0.4062(4) 0.2249(3) 0.0319(18) Uani 1 1 d . . . . .
H68 H 0.3512 0.3832 0.2528 0.038 Uiso 1 1 calc R U . . .
C69 C 0.3671(3) 0.4852(4) 0.2338(2) 0.0320(19) Uani 1 1 d . . . . .
H69A H 0.3363 0.4994 0.2515 0.038 Uiso 1 1 calc R U . . .
H69B H 0.4057 0.4979 0.2536 0.038 Uiso 1 1 calc R U . . .
C70 C 0.4216(3) 0.3755(4) 0.2196(3) 0.0352(19) Uani 1 1 d . . . . .
H70A H 0.4504 0.3811 0.2503 0.042 Uiso 1 1 calc R U . . .
H70B H 0.4167 0.3252 0.2127 0.042 Uiso 1 1 calc R U . . .
C71 C 0.2388(3) 0.5665(5) 0.2021(3) 0.042(2) Uani 1 1 d . . . . .
C72 C 0.2210(4) 0.5779(7) 0.2476(4) 0.068(3) Uani 1 1 d . . . . .
H72 H 0.2167 0.5399 0.2681 0.081 Uiso 1 1 calc R U . . .
C73 C 0.2102(5) 0.6452(8) 0.2608(5) 0.084(4) Uani 1 1 d . U . . .
H73 H 0.1983 0.6520 0.2908 0.101 Uiso 1 1 calc R U . . .
C74 C 0.2155(5) 0.7018(7) 0.2337(5) 0.082(4) Uani 1 1 d . U . . .
H74 H 0.2078 0.7468 0.2448 0.098 Uiso 1 1 calc R U . . .
C75 C 0.2324(4) 0.6932(6) 0.1892(4) 0.060(3) Uani 1 1 d . . . . .
H75 H 0.2354 0.7326 0.1695 0.072 Uiso 1 1 calc R U . . .
C76 C 0.2450(3) 0.6270(5) 0.1734(3) 0.045(2) Uani 1 1 d . . . . .
C77 C 0.2645(3) 0.6220(5) 0.1278(3) 0.042(2) Uani 1 1 d . . . . .
H77 H 0.2642 0.6631 0.1091 0.050 Uiso 1 1 calc R U . . .
C78 C 0.3057(3) 0.5670(4) 0.0662(3) 0.0243(15) Uani 1 1 d . . . . .
H78 H 0.2738 0.5813 0.0387 0.029 Uiso 1 1 calc R U . . .
C79 C 0.3236(3) 0.4924(4) 0.0581(2) 0.0251(16) Uani 1 1 d . . . . .
H79A H 0.2892 0.4662 0.0408 0.030 Uiso 1 1 calc R U . . .
H79B H 0.3539 0.4923 0.0379 0.030 Uiso 1 1 calc R U . . .
C80 C 0.3559(3) 0.6169(4) 0.0699(3) 0.0308(17) Uani 1 1 d . . . . .
H80A H 0.3721 0.6147 0.0400 0.037 Uiso 1 1 calc R U . . .
H80B H 0.3418 0.6648 0.0733 0.037 Uiso 1 1 calc R U . . .
Co7 Co 0.0000 0.5000 0.0000 0.0255(3) Uani 1 2 d S . P . .
O25 O 0.07897(19) 0.4714(3) 0.00529(17) 0.0276(11) Uani 1 1 d . . . . .
O26 O 0.1687(2) 0.5270(3) 0.03473(19) 0.0370(13) Uani 1 1 d . . . . .
H26 H 0.1825 0.5175 0.0638 0.055 Uiso 1 1 d R U . . .
N9 N 0.0266(2) 0.5309(3) 0.0652(2) 0.0278(14) Uani 1 1 d . . . . .
N10 N 0.0281(3) 0.5856(3) -0.0219(2) 0.0310(15) Uani 1 1 d . . . . .
C81 C -0.0046(3) 0.5411(4) 0.1001(3) 0.0361(19) Uani 1 1 d . . . . .
H81 H -0.0458 0.5336 0.0936 0.043 Uiso 1 1 calc R U . . .
C82 C 0.0234(4) 0.5625(5) 0.1452(3) 0.050(3) Uani 1 1 d . . . . .
H82 H 0.0015 0.5710 0.1698 0.061 Uiso 1 1 calc R U . . .
C83 C 0.0823(4) 0.5714(6) 0.1545(3) 0.058(3) Uani 1 1 d . . . . .
H83 H 0.1022 0.5838 0.1860 0.069 Uiso 1 1 calc R U . . .
C84 C 0.1136(4) 0.5625(5) 0.1181(3) 0.048(2) Uani 1 1 d . . . . .
H84 H 0.1546 0.5711 0.1238 0.058 Uiso 1 1 calc R U . . .
C85 C 0.0847(3) 0.5414(4) 0.0743(3) 0.0328(18) Uani 1 1 d . . . . .
C86 C 0.1083(3) 0.5305(4) 0.0279(3) 0.0299(17) Uani 1 1 d . . . . .
C87 C 0.0862(3) 0.5916(4) -0.0042(3) 0.0311(17) Uani 1 1 d . . . . .
C88 C 0.1176(4) 0.6482(5) -0.0165(3) 0.043(2) Uani 1 1 d . . . . .
H88 H 0.1585 0.6521 -0.0045 0.052 Uiso 1 1 calc R U . . .
C89 C 0.0876(4) 0.6990(5) -0.0467(3) 0.050(2) Uani 1 1 d . . . . .
H89 H 0.1080 0.7379 -0.0559 0.060 Uiso 1 1 calc R U . . .
C90 C 0.0281(4) 0.6923(5) -0.0633(3) 0.048(2) Uani 1 1 d . . . . .
H90 H 0.0069 0.7267 -0.0837 0.058 Uiso 1 1 calc R U . . .
C91 C -0.0005(4) 0.6348(5) -0.0497(3) 0.041(2) Uani 1 1 d . . . . .
H91 H -0.0417 0.6306 -0.0606 0.049 Uiso 1 1 calc R U . . .
Co8 Co 0.5000 0.0000 0.0000 0.0246(3) Uani 1 2 d S . P . .
O27 O 0.5079(2) 0.0875(2) -0.02853(17) 0.0298(12) Uani 1 1 d . . . . .
O28 O 0.4947(2) 0.2010(2) -0.00380(18) 0.0329(12) Uani 1 1 d . . . . .
H28A H 0.5042 0.2069 -0.0311 0.049 Uiso 1 1 d R U . . .
N11 N 0.4281(3) 0.0391(3) 0.0120(2) 0.0273(14) Uani 1 1 d . . . . .
N12 N 0.5411(3) 0.0440(3) 0.0583(2) 0.0274(14) Uani 1 1 d . . . . .
C92 C 0.3794(4) 0.0076(4) 0.0179(3) 0.039(2) Uani 1 1 d . . . . .
H92 H 0.3776 -0.0417 0.0176 0.047 Uiso 1 1 calc R U . . .
C93 C 0.3317(4) 0.0453(5) 0.0242(4) 0.056(3) Uani 1 1 d . . . . .
H93 H 0.2967 0.0224 0.0279 0.067 Uiso 1 1 calc R U . . .
C94 C 0.3349(4) 0.1183(5) 0.0253(4) 0.054(3) Uani 1 1 d . . . . .
H94 H 0.3018 0.1451 0.0294 0.065 Uiso 1 1 calc R U . . .
C95 C 0.3865(4) 0.1509(5) 0.0205(3) 0.039(2) Uani 1 1 d . . . . .
H95 H 0.3899 0.2001 0.0220 0.046 Uiso 1 1 calc R U . . .
C96 C 0.4321(3) 0.1106(4) 0.0135(3) 0.0284(17) Uani 1 1 d . . . . .
C97 C 0.4932(3) 0.1323(3) 0.0066(3) 0.0260(16) Uani 1 1 d . . . . .
C98 C 0.5343(3) 0.1144(4) 0.0542(3) 0.0290(17) Uani 1 1 d . . . . .
C99 C 0.5619(3) 0.1575(4) 0.0895(3) 0.0286(17) Uani 1 1 d . . . . .
H99 H 0.5568 0.2064 0.0861 0.034 Uiso 1 1 calc R U . . .
C100 C 0.5973(4) 0.1309(4) 0.1301(3) 0.041(2) Uani 1 1 d . . . . .
H100 H 0.6175 0.1607 0.1547 0.050 Uiso 1 1 calc R U . . .
C101 C 0.6026(4) 0.0594(4) 0.1346(3) 0.043(2) Uani 1 1 d . . . . .
H101 H 0.6252 0.0398 0.1632 0.052 Uiso 1 1 calc R U . . .
C102 C 0.5753(4) 0.0162(4) 0.0976(3) 0.0363(19) Uani 1 1 d . . . . .
H102 H 0.5808 -0.0327 0.1000 0.044 Uiso 1 1 calc R U . . .

loop_
_atom_site_aniso_label
_atom_site_aniso_U_11
_atom_site_aniso_U_22
_atom_site_aniso_U_33
_atom_site_aniso_U_23
_atom_site_aniso_U_13
_atom_site_aniso_U_12
Dy1 0.01583(15) 0.01795(16) 0.01959(16) 0.00028(13) 0.00237(12) -0.00019(13)
Co1 0.0141(4) 0.0212(5) 0.0219(5) -0.0011(4) 0.0019(4) 0.0006(4)
Co2 0.0163(4) 0.0177(5) 0.0132(4) -0.0005(3) 0.0010(3) 0.0020(4)
Co3 0.0181(5) 0.0175(5) 0.0238(5) 0.0015(4) -0.0006(4) -0.0014(4)
Co4 0.0182(5) 0.0180(5) 0.0257(5) -0.0016(4) 0.0052(4) 0.0003(4)
Co5 0.0178(5) 0.0219(5) 0.0163(4) 0.0013(4) 0.0036(4) 0.0003(4)
Co6 0.0170(5) 0.0346(6) 0.0229(5) 0.0010(4) 0.0053(4) -0.0030(4)
O1 0.035(3) 0.029(3) 0.028(3) -0.002(2) -0.001(2) 0.002(2)
O2 0.020(2) 0.025(3) 0.014(2) 0.0017(19) 0.0018(18) 0.003(2)
O3 0.020(2) 0.023(3) 0.022(2) -0.006(2) 0.0102(19) 0.000(2)
O4 0.021(3) 0.031(3) 0.041(3) 0.005(2) 0.008(2) 0.002(2)
O5 0.026(3) 0.020(3) 0.017(2) -0.0055(19) 0.0019(19) 0.000(2)
O6 0.013(2) 0.028(3) 0.026(3) -0.005(2) 0.0010(19) 0.000(2)
O7 0.022(3) 0.020(3) 0.038(3) -0.007(2) 0.000(2) 0.000(2)
O8 0.021(2) 0.019(2) 0.011(2) 0.0025(17) 0.0038(18) -0.0011(19)
O9 0.021(2) 0.027(3) 0.015(2) 0.0010(19) -0.0045(19) -0.005(2)
O10 0.030(3) 0.032(3) 0.030(3) 0.011(2) -0.005(2) -0.004(2)
O11 0.025(3) 0.018(2) 0.022(2) -0.0027(19) 0.001(2) 0.002(2)
O12 0.018(2) 0.017(2) 0.017(2) -0.0027(18) -0.0022(18) 0.0006(19)
O13 0.031(3) 0.023(3) 0.039(3) -0.009(2) 0.010(2) -0.005(2)
O14 0.017(2) 0.021(2) 0.010(2) 0.0025(17) 0.0018(17) 0.0005(19)
O15 0.024(2) 0.014(2) 0.020(2) -0.0009(18) 0.0019(19) -0.003(2)
O16 0.024(3) 0.031(3) 0.035(3) 0.005(2) 0.007(2) 0.003(2)
O17 0.022(3) 0.026(3) 0.024(2) -0.001(2) 0.006(2) 0.003(2)
O18 0.026(3) 0.027(3) 0.008(2) -0.0029(18) 0.0048(18) -0.001(2)
O19 0.025(3) 0.037(3) 0.034(3) 0.003(2) 0.003(2) 0.001(2)
O20 0.021(3) 0.048(3) 0.016(2) 0.006(2) 0.003(2) -0.006(2)
O21 0.018(2) 0.032(3) 0.032(3) 0.015(2) -0.001(2) 0.003(2)
O22 0.027(3) 0.062(4) 0.033(3) -0.006(3) 0.009(2) -0.008(3)
O23 0.026(3) 0.027(3) 0.017(2) 0.003(2) 0.0037(19) 0.003(2)
O24 0.015(2) 0.019(3) 0.032(3) 0.006(2) -0.002(2) 0.002(2)
N1 0.020(3) 0.021(3) 0.030(3) -0.001(3) 0.008(2) -0.001(3)
N2 0.017(3) 0.020(3) 0.026(3) 0.001(2) -0.002(2) 0.002(2)
N3 0.025(3) 0.019(3) 0.023(3) 0.003(2) -0.002(2) -0.005(3)
N4 0.026(3) 0.019(3) 0.025(3) 0.000(2) 0.000(3) -0.003(3)
N5 0.019(3) 0.017(3) 0.021(3) 0.002(2) -0.002(2) 0.000(2)
N6 0.032(4) 0.025(3) 0.022(3) -0.007(2) 0.002(3) -0.002(3)
N7 0.020(3) 0.039(4) 0.032(3) 0.009(3) 0.000(3) 0.000(3)
N8 0.022(3) 0.028(3) 0.026(3) -0.014(3) 0.002(3) -0.008(3)
C1 0.018(4) 0.031(4) 0.034(4) 0.007(3) 0.006(3) 0.003(3)
C2 0.025(4) 0.049(5) 0.038(5) 0.007(4) 0.006(3) -0.004(4)
C3 0.028(4) 0.053(6) 0.055(6) 0.010(5) 0.001(4) 0.011(4)
C4 0.032(5) 0.046(6) 0.058(6) 0.015(5) 0.004(4) 0.019(4)
C5 0.041(5) 0.030(5) 0.054(5) 0.007(4) 0.013(4) 0.013(4)
C6 0.022(4) 0.034(4) 0.026(4) 0.009(3) 0.007(3) 0.003(3)
C7 0.028(4) 0.030(4) 0.034(4) -0.004(3) 0.016(3) 0.010(3)
C8 0.017(3) 0.029(4) 0.029(4) -0.005(3) 0.006(3) 0.003(3)
C9 0.017(3) 0.041(4) 0.017(3) -0.002(3) 0.004(3) -0.003(3)
C10 0.025(4) 0.029(4) 0.037(4) -0.004(3) 0.003(3) -0.002(3)
C11 0.018(4) 0.044(5) 0.031(4) 0.007(4) -0.001(3) -0.003(3)
C12 0.033(5) 0.064(6) 0.042(5) 0.009(4) 0.009(4) -0.004(4)
C13 0.057(6) 0.066(7) 0.064(7) 0.014(6) 0.019(5) -0.017(6)
C14 0.101(10) 0.056(7) 0.078(8) 0.000(6) 0.036(7) -0.041(7)
C15 0.101(9) 0.036(5) 0.064(7) -0.006(5) 0.039(6) -0.027(6)
C16 0.038(5) 0.038(5) 0.037(4) 0.004(4) 0.010(4) -0.012(4)
C17 0.040(5) 0.034(5) 0.035(4) -0.011(4) 0.007(4) 0.000(4)
C18 0.026(4) 0.020(4) 0.028(4) -0.003(3) 0.003(3) -0.001(3)
C19 0.022(4) 0.032(4) 0.021(3) -0.001(3) 0.006(3) 0.002(3)
C20 0.021(4) 0.026(4) 0.037(4) -0.006(3) 0.003(3) -0.002(3)
C21 0.032(4) 0.026(4) 0.037(4) -0.002(3) 0.005(3) 0.001(3)
C22 0.034(5) 0.038(5) 0.064(6) -0.020(4) 0.008(4) 0.003(4)
C23 0.047(6) 0.045(6) 0.083(7) -0.023(5) 0.024(5) 0.001(5)
C24 0.026(4) 0.051(6) 0.069(6) -0.012(5) 0.005(4) 0.001(4)
C25 0.024(4) 0.034(5) 0.044(5) 0.006(4) 0.003(4) 0.004(3)
C26 0.030(4) 0.025(4) 0.030(4) -0.005(3) -0.003(3) -0.001(3)
C27 0.023(4) 0.026(4) 0.025(4) 0.004(3) -0.006(3) -0.008(3)
C28 0.024(4) 0.029(4) 0.017(3) 0.002(3) -0.003(3) -0.001(3)
C29 0.020(4) 0.028(4) 0.025(4) 0.004(3) -0.002(3) 0.001(3)
C30 0.035(4) 0.025(4) 0.021(4) 0.005(3) 0.004(3) 0.002(3)
C31 0.027(4) 0.018(4) 0.031(4) 0.006(3) 0.002(3) -0.005(3)
C32 0.040(5) 0.034(5) 0.037(5) 0.011(4) -0.001(4) -0.003(4)
C33 0.046(5) 0.043(5) 0.043(5) 0.013(4) 0.012(4) -0.016(4)
C34 0.028(4) 0.038(5) 0.070(6) 0.010(4) 0.013(4) -0.012(4)
C35 0.028(4) 0.042(5) 0.049(5) 0.002(4) 0.007(4) -0.010(4)
C36 0.021(4) 0.022(4) 0.043(4) 0.003(3) 0.008(3) 0.002(3)
C37 0.020(4) 0.025(4) 0.027(4) 0.005(3) -0.002(3) -0.003(3)
C38 0.027(4) 0.023(4) 0.021(3) -0.005(3) 0.005(3) -0.004(3)
C39 0.028(4) 0.021(4) 0.021(3) 0.000(3) 0.005(3) 0.004(3)
C40 0.017(3) 0.023(4) 0.028(4) -0.001(3) 0.001(3) -0.003(3)
C41 0.020(4) 0.009(3) 0.043(4) 0.001(3) -0.004(3) 0.002(3)
C42 0.030(4) 0.028(4) 0.044(5) -0.005(4) -0.008(4) 0.004(4)
C43 0.023(4) 0.024(4) 0.053(5) 0.000(4) -0.017(4) 0.001(3)
C44 0.027(4) 0.032(5) 0.059(6) 0.008(4) -0.003(4) -0.007(4)
C45 0.031(4) 0.023(4) 0.048(5) 0.012(4) -0.001(4) -0.005(3)
C46 0.021(4) 0.027(4) 0.028(4) 0.007(3) -0.001(3) 0.002(3)
C47 0.018(4) 0.029(4) 0.030(4) 0.003(3) 0.001(3) 0.003(3)
C48 0.020(3) 0.023(4) 0.017(3) 0.003(3) -0.002(3) 0.003(3)
C49 0.023(4) 0.030(4) 0.019(3) 0.003(3) 0.003(3) 0.002(3)
C50 0.017(3) 0.018(3) 0.020(3) 0.002(3) -0.003(3) 0.001(3)
C51 0.020(4) 0.020(4) 0.054(5) -0.002(3) 0.007(4) 0.002(3)
C52 0.021(4) 0.045(5) 0.068(6) 0.020(5) -0.002(4) 0.004(4)
C53 0.033(5) 0.051(6) 0.078(7) 0.029(5) 0.005(5) 0.010(4)
C54 0.029(5) 0.060(7) 0.085(8) 0.014(6) 0.010(5) 0.017(5)
C55 0.031(5) 0.040(5) 0.082(7) -0.004(5) 0.018(5) 0.009(4)
C56 0.020(4) 0.025(4) 0.045(5) 0.003(3) 0.005(3) 0.002(3)
C57 0.035(4) 0.023(4) 0.047(5) -0.008(3) 0.022(4) 0.000(3)
C58 0.030(4) 0.026(4) 0.030(4) -0.009(3) 0.013(3) 0.003(3)
C59 0.030(4) 0.032(4) 0.021(4) -0.003(3) 0.002(3) -0.005(3)
C60 0.024(4) 0.028(4) 0.028(4) -0.004(3) 0.014(3) -0.002(3)
C61 0.029(4) 0.035(5) 0.044(5) 0.001(4) 0.016(4) -0.003(4)
C62 0.033(4) 0.041(5) 0.038(5) 0.005(4) 0.000(4) -0.008(4)
C63 0.051(6) 0.055(6) 0.043(5) -0.006(4) -0.001(4) -0.012(5)
C64 0.061(7) 0.047(6) 0.069(7) 0.003(5) 0.002(5) -0.018(5)
C65 0.045(5) 0.042(5) 0.047(5) 0.007(4) -0.001(4) -0.010(4)
C66 0.030(4) 0.053(6) 0.035(4) 0.007(4) 0.002(4) -0.010(4)
C67 0.035(5) 0.047(6) 0.034(4) 0.018(4) -0.001(4) -0.014(4)
C68 0.025(4) 0.049(5) 0.020(4) 0.008(3) 0.001(3) -0.010(4)
C69 0.023(4) 0.058(5) 0.014(3) 0.002(3) 0.003(3) -0.010(4)
C70 0.029(4) 0.046(5) 0.030(4) 0.008(4) 0.006(3) -0.005(4)
C71 0.021(4) 0.066(6) 0.038(5) -0.014(4) 0.008(3) -0.012(4)
C72 0.044(6) 0.108(10) 0.056(6) -0.035(6) 0.024(5) -0.019(6)
C73 0.084(7) 0.107(8) 0.072(6) -0.044(6) 0.041(6) -0.016(6)
C74 0.086(7) 0.083(7) 0.089(7) -0.041(6) 0.048(6) -0.004(6)
C75 0.058(6) 0.060(7) 0.071(7) -0.033(5) 0.035(5) -0.012(5)
C76 0.022(4) 0.053(6) 0.060(6) -0.021(5) 0.013(4) -0.008(4)
C77 0.018(4) 0.048(6) 0.062(6) -0.006(4) 0.013(4) -0.013(4)
C78 0.016(3) 0.027(4) 0.028(4) 0.002(3) 0.002(3) 0.002(3)
C79 0.015(3) 0.034(4) 0.024(4) -0.007(3) -0.002(3) -0.003(3)
C80 0.030(4) 0.029(4) 0.035(4) 0.001(3) 0.009(3) 0.007(3)
Co7 0.0156(7) 0.0315(8) 0.0294(7) -0.0019(6) 0.0043(6) -0.0013(6)
O25 0.012(2) 0.037(3) 0.033(3) -0.004(2) 0.002(2) 0.001(2)
O26 0.013(2) 0.063(4) 0.034(3) 0.004(3) 0.002(2) -0.001(3)
N9 0.021(3) 0.028(3) 0.035(3) 0.000(3) 0.007(3) 0.000(3)
N10 0.025(3) 0.029(4) 0.042(4) 0.003(3) 0.012(3) -0.002(3)
C81 0.025(4) 0.046(5) 0.040(5) -0.011(4) 0.011(3) -0.005(4)
C82 0.040(5) 0.078(7) 0.042(5) -0.012(5) 0.028(4) -0.025(5)
C83 0.030(5) 0.115(9) 0.030(5) -0.013(5) 0.011(4) -0.015(5)
C84 0.020(4) 0.089(8) 0.036(5) -0.011(5) 0.005(4) -0.012(4)
C85 0.025(4) 0.044(5) 0.031(4) -0.004(4) 0.010(3) -0.011(4)
C86 0.014(3) 0.049(5) 0.026(4) -0.004(3) 0.004(3) -0.008(3)
C87 0.027(4) 0.036(5) 0.031(4) -0.008(3) 0.009(3) 0.000(3)
C88 0.038(5) 0.046(5) 0.050(5) 0.001(4) 0.020(4) -0.012(4)
C89 0.054(6) 0.038(5) 0.063(6) 0.004(5) 0.024(5) -0.008(5)
C90 0.051(6) 0.045(6) 0.048(5) 0.009(4) 0.003(4) -0.006(5)
C91 0.042(5) 0.048(5) 0.033(4) 0.006(4) 0.007(4) 0.007(4)
Co8 0.0300(8) 0.0164(7) 0.0257(7) -0.0009(5) 0.0011(6) 0.0000(6)
O27 0.041(3) 0.018(3) 0.029(3) 0.001(2) 0.004(2) 0.003(2)
O28 0.046(3) 0.021(3) 0.030(3) 0.010(2) 0.004(2) 0.016(2)
N11 0.034(3) 0.014(3) 0.032(3) 0.001(3) 0.002(3) -0.009(3)
N12 0.038(4) 0.018(3) 0.024(3) 0.003(2) 0.001(3) 0.002(3)
C92 0.037(5) 0.031(5) 0.051(5) 0.003(4) 0.011(4) -0.007(4)
C93 0.033(5) 0.060(7) 0.076(7) -0.010(5) 0.014(5) -0.010(5)
C94 0.035(5) 0.056(6) 0.073(7) -0.007(5) 0.017(5) 0.016(5)
C95 0.044(5) 0.037(5) 0.035(4) 0.002(4) 0.008(4) 0.010(4)
C96 0.035(4) 0.022(4) 0.026(4) -0.003(3) 0.000(3) -0.003(3)
C97 0.035(4) 0.007(3) 0.035(4) 0.000(3) 0.007(3) 0.005(3)
C98 0.026(4) 0.028(4) 0.030(4) 0.001(3) -0.002(3) 0.004(3)
C99 0.031(4) 0.018(4) 0.033(4) -0.005(3) -0.001(3) -0.002(3)
C100 0.053(5) 0.031(5) 0.034(5) -0.007(4) -0.007(4) 0.009(4)
C101 0.059(6) 0.026(4) 0.034(4) 0.003(3) -0.015(4) 0.002(4)
C102 0.044(5) 0.021(4) 0.037(4) 0.004(3) -0.008(4) 0.005(4)

loop_
_atom_type_symbol
_atom_type_description
_atom_type_scat_dispersion_real
_atom_type_scat_dispersion_imag
_atom_type_scat_source
C C 0.0033 0.0016 'International Tables Vol C Tables 4.2.6.8 and 6.1.1.4'
H H 0.0000 0.0000 'International Tables Vol C Tables 4.2.6.8 and 6.1.1.4'
Co Co 0.3494 0.9721 'International Tables Vol C Tables 4.2.6.8 and 6.1.1.4'
Dy Dy -0.1892 4.4098 'International Tables Vol C Tables 4.2.6.8 and 6.1.1.4'
N N 0.0061 0.0033 'International Tables Vol C Tables 4.2.6.8 and 6.1.1.4'
O O 0.0106 0.0060 'International Tables Vol C Tables 4.2.6.8 and 6.1.1.4'

loop_
_geom_angle_atom_site_label_1
_geom_angle_atom_site_label_2
_geom_angle_atom_site_label_3
_geom_angle
_geom_angle_site_symmetry_1
_geom_angle_site_symmetry_3
_geom_angle_publ_flag
O8 Dy1 O18 111.69(15) . . ?
O8 Dy1 O14 76.04(14) . . ?
O18 Dy1 O14 150.87(16) . . ?
O8 Dy1 O12 150.53(16) . . ?
O18 Dy1 O12 76.08(15) . . ?
O14 Dy1 O12 111.60(15) . . ?
O8 Dy1 O15 134.89(15) . . ?
O18 Dy1 O15 77.31(15) . . ?
O14 Dy1 O15 78.13(15) . . ?
O12 Dy1 O15 73.98(15) . . ?
O8 Dy1 O11 78.05(15) . . ?
O18 Dy1 O11 134.59(16) . . ?
O14 Dy1 O11 73.85(15) . . ?
O12 Dy1 O11 77.16(15) . . ?
O15 Dy1 O11 128.20(14) . . ?
O8 Dy1 O9 78.04(14) . . ?
O18 Dy1 O9 75.99(16) . . ?
O14 Dy1 O9 132.70(15) . . ?
O12 Dy1 O9 76.52(14) . . ?
O15 Dy1 O9 144.02(15) . . ?
O11 Dy1 O9 62.45(15) . . ?
O8 Dy1 O17 76.16(15) . . ?
O18 Dy1 O17 78.06(15) . . ?
O14 Dy1 O17 76.77(15) . . ?
O12 Dy1 O17 132.86(15) . . ?
O15 Dy1 O17 62.23(14) . . ?
O11 Dy1 O17 144.66(15) . . ?
O9 Dy1 O17 133.01(14) . . ?
O1 Co1 O4 91.6(2) . . ?
O1 Co1 N1 94.9(2) . . ?
O4 Co1 N1 86.5(2) . . ?
O1 Co1 O5 89.6(2) . . ?
O4 Co1 O5 178.7(2) . . ?
N1 Co1 O5 93.6(2) . . ?
O1 Co1 N2 88.8(2) . . ?
O4 Co1 N2 95.2(2) . . ?
N1 Co1 N2 175.9(2) . . ?
O5 Co1 N2 84.6(2) . . ?
O1 Co1 O2 177.2(2) . . ?
O4 Co1 O2 91.0(2) . . ?
N1 Co1 O2 84.4(2) . . ?
O5 Co1 O2 87.73(19) . . ?
N2 Co1 O2 91.8(2) . . ?
O5 Co2 O14 178.85(18) . . ?
O5 Co2 O3 90.02(18) . . ?
O14 Co2 O3 90.20(17) . . ?
O5 Co2 O6 90.47(17) . . ?
O14 Co2 O6 89.28(17) . . ?
O3 Co2 O6 178.44(18) . . ?
O5 Co2 O8 98.03(17) . . ?
O14 Co2 O8 83.10(16) . . ?
O3 Co2 O8 90.61(17) . . ?
O6 Co2 O8 90.79(18) . . ?
O5 Co2 O2 78.62(17) . . ?
O14 Co2 O2 100.25(16) . . ?
O3 Co2 O2 90.40(17) . . ?
O6 Co2 O2 88.25(18) . . ?
O8 Co2 O2 176.50(16) . . ?
O7 Co3 N3 94.4(2) . . ?
O7 Co3 O10 91.8(2) . . ?
N3 Co3 O10 87.3(2) . . ?
O7 Co3 N4 87.2(2) . . ?
N3 Co3 N4 177.4(2) . . ?
O10 Co3 N4 94.7(2) . . ?
O7 Co3 O9 176.3(2) . . ?
N3 Co3 O9 84.9(2) . . ?
O10 Co3 O9 91.8(2) . . ?
N4 Co3 O9 93.4(2) . . ?
O7 Co3 O11 90.6(2) . . ?
N3 Co3 O11 94.3(2) . . ?
O10 Co3 O11 177.0(2) . . ?
N4 Co3 O11 83.7(2) . . ?
O9 Co3 O11 85.83(19) . . ?
O13 Co4 N5 95.0(2) . . ?
O13 Co4 N6 85.2(2) . . ?
N5 Co4 N6 178.1(3) . . ?
O13 Co4 O15 178.6(2) . . ?
N5 Co4 O15 84.9(2) . . ?
N6 Co4 O15 94.9(2) . . ?
O13 Co4 O17 92.9(2) . . ?
N5 Co4 O17 92.9(2) . . ?
N6 Co4 O17 85.2(2) . . ?
O15 Co4 O17 85.77(19) . . ?
O13 Co4 O16 91.6(2) . . ?
N5 Co4 O16 87.2(2) . . ?
N6 Co4 O16 94.7(2) . . ?
O15 Co4 O16 89.7(2) . . ?
O17 Co4 O16 175.4(2) . . ?
O12 Co5 O20 177.1(2) . . ?
O12 Co5 O24 90.29(18) . . ?
O20 Co5 O24 91.8(2) . . ?
O12 Co5 O21 88.13(18) . . ?
O20 Co5 O21 89.7(2) . . ?
O24 Co5 O21 178.4(2) . . ?
O12 Co5 O18 83.81(16) . . ?
O20 Co5 O18 98.21(18) . . ?
O24 Co5 O18 88.98(17) . . ?
O21 Co5 O18 91.28(18) . . ?
O12 Co5 O23 100.15(17) . . ?
O20 Co5 O23 77.90(18) . . ?
O24 Co5 O23 89.43(17) . . ?
O21 Co5 O23 90.42(18) . . ?
O18 Co5 O23 175.74(18) . . ?
O12 Co5 Co6 139.41(12) . . ?
O20 Co5 Co6 38.63(13) . . ?
O24 Co5 Co6 90.35(13) . . ?
O21 Co5 Co6 90.56(13) . . ?
O18 Co5 Co6 136.78(12) . . ?
O23 Co5 Co6 39.28(12) . . ?
O22 Co6 O20 90.1(2) . . ?
O22 Co6 O23 177.9(2) . . ?
O20 Co6 O23 88.0(2) . . ?
O22 Co6 N8 94.5(3) . . ?
O20 Co6 N8 89.1(2) . . ?
O23 Co6 N8 84.5(2) . . ?
O22 Co6 N7 90.5(3) . . ?
O20 Co6 N7 85.5(2) . . ?
O23 Co6 N7 90.3(2) . . ?
N8 Co6 N7 172.6(3) . . ?
O22 Co6 O19 89.8(2) . . ?
O20 Co6 O19 179.5(2) . . ?
O23 Co6 O19 92.0(2) . . ?
N8 Co6 O19 91.4(2) . . ?
N7 Co6 O19 94.0(2) . . ?
O22 Co6 Co5 133.04(17) . . ?
O20 Co6 Co5 42.93(15) . . ?
O23 Co6 Co5 45.10(14) . . ?
N8 Co6 Co5 85.02(18) . . ?
N7 Co6 Co5 87.58(18) . . ?
O19 Co6 Co5 137.14(16) . . ?
C1 O1 Co1 124.8(5) . . ?
C9 O2 Co1 107.6(4) . . ?
C9 O2 Co2 116.7(4) . . ?
Co1 O2 Co2 95.17(18) . . ?
C10 O3 Co2 129.5(4) . . ?
C10 O3 H3A 105.0 . . ?
Co2 O3 H3A 105.3 . . ?
C11 O4 Co1 126.3(5) . . ?
C19 O5 Co1 108.6(4) . . ?
C19 O5 Co2 117.1(4) . . ?
Co1 O5 Co2 98.38(19) . . ?
C20 O6 Co2 130.3(4) . . ?
C20 O6 H6A 106.5 . . ?
Co2 O6 H6A 106.6 . . ?
C21 O7 Co3 125.7(5) . . ?
C29 O8 Co2 120.2(4) . . ?
C29 O8 Dy1 137.0(4) . . ?
Co2 O8 Dy1 99.81(16) . . ?
C30 O9 Co3 109.1(4) . . ?
C30 O9 Dy1 113.9(4) . . ?
Co3 O9 Dy1 105.29(19) . . ?
C31 O10 Co3 125.0(4) . . ?
C39 O11 Co3 109.2(4) . . ?
C39 O11 Dy1 114.2(4) . . ?
Co3 O11 Dy1 106.4(2) . . ?
C40 O12 Co5 121.0(4) . . ?
C40 O12 Dy1 137.0(4) . . ?
Co5 O12 Dy1 100.69(17) . . ?
C41 O13 Co4 124.8(5) . . ?
C49 O14 Co2 119.3(4) . . ?
C49 O14 Dy1 137.9(4) . . ?
Co2 O14 Dy1 101.05(16) . . ?
C50 O15 Co4 109.0(4) . . ?
C50 O15 Dy1 113.1(4) . . ?
Co4 O15 Dy1 107.73(19) . . ?
C51 O16 Co4 125.3(5) . . ?
C59 O17 Co4 108.8(4) . . ?
C59 O17 Dy1 114.0(4) . . ?
Co4 O17 Dy1 104.26(19) . . ?
C60 O18 Co5 120.4(4) . . ?
C60 O18 Dy1 137.1(4) . . ?
Co5 O18 Dy1 99.42(16) . . ?
C61 O19 Co6 123.6(5) . . ?
C69 O20 Co6 109.2(4) . . ?
C69 O20 Co5 117.1(4) . . ?
Co6 O20 Co5 98.4(2) . . ?
C70 O21 Co5 130.8(5) . . ?
C70 O21 H21A 105.8 . . ?
Co5 O21 H21A 105.9 . . ?
C71 O22 Co6 121.0(5) . . ?
C79 O23 Co6 108.1(4) . . ?
C79 O23 Co5 117.1(4) . . ?
Co6 O23 Co5 95.63(19) . . ?
C80 O24 Co5 130.2(4) . . ?
C80 O24 H24A 105.9 . . ?
Co5 O24 H24A 105.8 . . ?
C7 N1 C8 119.3(6) . . ?
C7 N1 Co1 126.3(5) . . ?
C8 N1 Co1 114.4(4) . . ?
C17 N2 C18 120.1(6) . . ?
C17 N2 Co1 125.5(5) . . ?
C18 N2 Co1 114.2(4) . . ?
C27 N3 C28 120.5(6) . . ?
C27 N3 Co3 126.1(5) . . ?
C28 N3 Co3 113.4(4) . . ?
C37 N4 C38 119.9(6) . . ?
C37 N4 Co3 125.7(5) . . ?
C38 N4 Co3 114.4(4) . . ?
C47 N5 C48 119.3(6) . . ?
C47 N5 Co4 126.2(5) . . ?
C48 N5 Co4 114.5(4) . . ?
C57 N6 C58 119.6(6) . . ?
C57 N6 Co4 126.0(5) . . ?
C58 N6 Co4 114.3(5) . . ?
C67 N7 C68 120.4(7) . . ?
C67 N7 Co6 126.5(5) . . ?
C68 N7 Co6 113.0(5) . . ?
C77 N8 C78 120.1(7) . . ?
C77 N8 Co6 125.3(6) . . ?
C78 N8 Co6 113.7(4) . . ?
O1 C1 C6 126.0(6) . . ?
O1 C1 C2 117.3(7) . . ?
C6 C1 C2 116.7(7) . . ?
C3 C2 C1 120.9(8) . . ?
C3 C2 H2 119.5 . . ?
C1 C2 H2 119.5 . . ?
C2 C3 C4 122.1(8) . . ?
C2 C3 H3 118.9 . . ?
C4 C3 H3 118.9 . . ?
C5 C4 C3 118.6(8) . . ?
C5 C4 H4 120.7 . . ?
C3 C4 H4 120.7 . . ?
C4 C5 C6 121.0(8) . . ?
C4 C5 H5 119.5 . . ?
C6 C5 H5 119.5 . . ?
C5 C6 C1 120.5(7) . . ?
C5 C6 C7 117.7(7) . . ?
C1 C6 C7 121.8(7) . . ?
N1 C7 C6 125.6(7) . . ?
N1 C7 H7 117.2 . . ?
C6 C7 H7 117.2 . . ?
N1 C8 C9 105.9(5) . . ?
N1 C8 C10 111.1(6) . . ?
C9 C8 C10 114.5(6) . . ?
N1 C8 H8 108.4 . . ?
C9 C8 H8 108.4 . . ?
C10 C8 H8 108.4 . . ?
O2 C9 C8 110.4(5) . . ?
O2 C9 H9A 109.6 . . ?
C8 C9 H9A 109.6 . . ?
O2 C9 H9B 109.6 . . ?
C8 C9 H9B 109.6 . . ?
H9A C9 H9B 108.1 . . ?
O3 C10 C8 111.0(6) . . ?
O3 C10 H10A 109.4 . . ?
C8 C10 H10A 109.4 . . ?
O3 C10 H10B 109.4 . . ?
C8 C10 H10B 109.4 . . ?
H10A C10 H10B 108.0 . . ?
O4 C11 C12 118.2(8) . . ?
O4 C11 C16 124.0(7) . . ?
C12 C11 C16 117.8(8) . . ?
C13 C12 C11 122.3(10) . . ?
C13 C12 H12 118.8 . . ?
C11 C12 H12 118.8 . . ?
C12 C13 C14 119.8(10) . . ?
C12 C13 H13 120.1 . . ?
C14 C13 H13 120.1 . . ?
C15 C14 C13 120.2(10) . . ?
C15 C14 H14 119.9 . . ?
C13 C14 H14 119.9 . . ?
C14 C15 C16 122.1(10) . . ?
C14 C15 H15 119.0 . . ?
C16 C15 H15 119.0 . . ?
C15 C16 C11 117.8(8) . . ?
C15 C16 C17 118.3(8) . . ?
C11 C16 C17 123.8(7) . . ?
N2 C17 C16 125.0(7) . . ?
N2 C17 H17 117.5 . . ?
C16 C17 H17 117.5 . . ?
N2 C18 C20 112.8(6) . . ?
N2 C18 C19 105.5(5) . . ?
C20 C18 C19 114.3(6) . . ?
N2 C18 H18 108.0 . . ?
C20 C18 H18 108.0 . . ?
C19 C18 H18 108.0 . . ?
O5 C19 C18 109.0(5) . . ?
O5 C19 H19A 109.9 . . ?
C18 C19 H19A 109.9 . . ?
O5 C19 H19B 109.9 . . ?
C18 C19 H19B 109.9 . . ?
H19A C19 H19B 108.3 . . ?
O6 C20 C18 112.2(6) . . ?
O6 C20 H20A 109.2 . . ?
C18 C20 H20A 109.2 . . ?
O6 C20 H20B 109.2 . . ?
C18 C20 H20B 109.2 . . ?
H20A C20 H20B 107.9 . . ?
O7 C21 C26 124.8(7) . . ?
O7 C21 C22 117.9(7) . . ?
C26 C21 C22 117.3(7) . . ?
C23 C22 C21 120.9(8) . . ?
C23 C22 H22 119.6 . . ?
C21 C22 H22 119.6 . . ?
C22 C23 C24 122.0(9) . . ?
C22 C23 H23 119.0 . . ?
C24 C23 H23 119.0 . . ?
C25 C24 C23 118.2(8) . . ?
C25 C24 H24 120.9 . . ?
C23 C24 H24 120.9 . . ?
C24 C25 C26 122.4(8) . . ?
C24 C25 H25 118.8 . . ?
C26 C25 H25 118.8 . . ?
C21 C26 C25 119.3(7) . . ?
C21 C26 C27 122.3(7) . . ?
C25 C26 C27 118.3(7) . . ?
N3 C27 C26 126.0(6) . . ?
N3 C27 H27 117.0 . . ?
C26 C27 H27 117.0 . . ?
N3 C28 C30 107.0(5) . . ?
N3 C28 C29 110.0(6) . . ?
C30 C28 C29 114.4(6) . . ?
N3 C28 H28 108.4 . . ?
C30 C28 H28 108.4 . . ?
C29 C28 H28 108.4 . . ?
O8 C29 C28 114.3(5) . . ?
O8 C29 H29A 108.7 . . ?
C28 C29 H29A 108.7 . . ?
O8 C29 H29B 108.7 . . ?
C28 C29 H29B 108.7 . . ?
H29A C29 H29B 107.6 . . ?
O9 C30 C28 108.8(6) . . ?
O9 C30 H30A 109.9 . . ?
C28 C30 H30A 109.9 . . ?
O9 C30 H30B 109.9 . . ?
C28 C30 H30B 109.9 . . ?
H30A C30 H30B 108.3 . . ?
O10 C31 C36 125.2(6) . . ?
O10 C31 C32 117.9(6) . . ?
C36 C31 C32 116.9(7) . . ?
C33 C32 C31 121.7(7) . . ?
C33 C32 H32 119.2 . . ?
C31 C32 H32 119.2 . . ?
C32 C33 C34 121.1(8) . . ?
C32 C33 H33 119.4 . . ?
C34 C33 H33 119.4 . . ?
C35 C34 C33 119.0(8) . . ?
C35 C34 H34 120.5 . . ?
C33 C34 H34 120.5 . . ?
C34 C35 C36 121.8(8) . . ?
C34 C35 H35 119.1 . . ?
C36 C35 H35 119.1 . . ?
C35 C36 C31 119.4(7) . . ?
C35 C36 C37 117.9(7) . . ?
C31 C36 C37 122.7(7) . . ?
N4 C37 C36 125.8(6) . . ?
N4 C37 H37 117.1 . . ?
C36 C37 H37 117.1 . . ?
N4 C38 C39 106.1(5) . . ?
N4 C38 C40 110.6(6) . . ?
C39 C38 C40 114.0(6) . . ?
N4 C38 H38 108.7 . . ?
C39 C38 H38 108.7 . . ?
C40 C38 H38 108.7 . . ?
O11 C39 C38 109.8(5) . . ?
O11 C39 H39A 109.7 . . ?
C38 C39 H39A 109.7 . . ?
O11 C39 H39B 109.7 . . ?
C38 C39 H39B 109.7 . . ?
H39A C39 H39B 108.2 . . ?
O12 C40 C38 112.3(5) . . ?
O12 C40 H40A 109.1 . . ?
C38 C40 H40A 109.1 . . ?
O12 C40 H40B 109.1 . . ?
C38 C40 H40B 109.1 . . ?
H40A C40 H40B 107.9 . . ?
O13 C41 C46 124.8(6) . . ?
O13 C41 C42 116.7(7) . . ?
C46 C41 C42 118.5(7) . . ?
C43 C42 C41 120.1(8) . . ?
C43 C42 H42 120.0 . . ?
C41 C42 H42 120.0 . . ?
C42 C43 C44 121.5(8) . . ?
C42 C43 H43 119.3 . . ?
C44 C43 H43 119.3 . . ?
C45 C44 C43 119.1(8) . . ?
C45 C44 H44 120.4 . . ?
C43 C44 H44 120.4 . . ?
C44 C45 C46 120.7(8) . . ?
C44 C45 H45 119.6 . . ?
C46 C45 H45 119.6 . . ?
C41 C46 C45 120.1(7) . . ?
C41 C46 C47 123.2(7) . . ?
C45 C46 C47 116.7(7) . . ?
N5 C47 C46 124.3(7) . . ?
N5 C47 H47 117.9 . . ?
C46 C47 H47 117.9 . . ?
N5 C48 C50 106.0(5) . . ?
N5 C48 C49 110.1(5) . . ?
C50 C48 C49 113.5(6) . . ?
N5 C48 H48 109.0 . . ?
C50 C48 H48 109.0 . . ?
C49 C48 H48 109.0 . . ?
O14 C49 C48 112.8(5) . . ?
O14 C49 H49A 109.0 . . ?
C48 C49 H49A 109.0 . . ?
O14 C49 H49B 109.0 . . ?
C48 C49 H49B 109.0 . . ?
H49A C49 H49B 107.8 . . ?
O15 C50 C48 109.2(5) . . ?
O15 C50 H50A 109.8 . . ?
C48 C50 H50A 109.8 . . ?
O15 C50 H50B 109.8 . . ?
C48 C50 H50B 109.8 . . ?
H50A C50 H50B 108.3 . . ?
O16 C51 C56 125.0(7) . . ?
O16 C51 C52 118.0(7) . . ?
C56 C51 C52 117.0(7) . . ?
C53 C52 C51 121.1(9) . . ?
C53 C52 H52 119.4 . . ?
C51 C52 H52 119.4 . . ?
C54 C53 C52 121.2(9) . . ?
C54 C53 H53 119.4 . . ?
C52 C53 H53 119.4 . . ?
C53 C54 C55 119.4(9) . . ?
C53 C54 H54 120.3 . . ?
C55 C54 H54 120.3 . . ?
C54 C55 C56 120.6(9) . . ?
C54 C55 H55 119.7 . . ?
C56 C55 H55 119.7 . . ?
C55 C56 C51 120.6(8) . . ?
C55 C56 C57 116.1(8) . . ?
C51 C56 C57 123.2(7) . . ?
N6 C57 C56 124.8(7) . . ?
N6 C57 H57 117.6 . . ?
C56 C57 H57 117.6 . . ?
N6 C58 C60 109.9(6) . . ?
N6 C58 C59 106.2(6) . . ?
C60 C58 C59 114.6(6) . . ?
N6 C58 H58 108.7 . . ?
C60 C58 H58 108.7 . . ?
C59 C58 H58 108.7 . . ?
O17 C59 C58 108.9(5) . . ?
O17 C59 H59A 109.9 . . ?
C58 C59 H59A 109.9 . . ?
O17 C59 H59B 109.9 . . ?
C58 C59 H59B 109.9 . . ?
H59A C59 H59B 108.3 . . ?
O18 C60 C58 115.4(6) . . ?
O18 C60 H60A 108.4 . . ?
C58 C60 H60A 108.4 . . ?
O18 C60 H60B 108.4 . . ?
C58 C60 H60B 108.4 . . ?
H60A C60 H60B 107.5 . . ?
O19 C61 C62 118.0(7) . . ?
O19 C61 C66 124.3(7) . . ?
C62 C61 C66 117.6(8) . . ?
C63 C62 C61 121.8(8) . . ?
C63 C62 H62 119.1 . . ?
C61 C62 H62 119.1 . . ?
C62 C63 C64 120.5(9) . . ?
C62 C63 H63 119.7 . . ?
C64 C63 H63 119.7 . . ?
C65 C64 C63 118.9(9) . . ?
C65 C64 H64 120.6 . . ?
C63 C64 H64 120.6 . . ?
C64 C65 C66 121.4(9) . . ?
C64 C65 H65 119.3 . . ?
C66 C65 H65 119.3 . . ?
C65 C66 C61 119.8(8) . . ?
C65 C66 C67 117.4(8) . . ?
C61 C66 C67 122.8(8) . . ?
N7 C67 C66 125.8(8) . . ?
N7 C67 H67 117.1 . . ?
C66 C67 H67 117.1 . . ?
C70 C68 N7 112.1(6) . . ?
C70 C68 C69 113.3(6) . . ?
N7 C68 C69 105.8(6) . . ?
C70 C68 H68 108.5 . . ?
N7 C68 H68 108.5 . . ?
C69 C68 H68 108.5 . . ?
O20 C69 C68 108.7(6) . . ?
O20 C69 H69A 110.0 . . ?
C68 C69 H69A 110.0 . . ?
O20 C69 H69B 110.0 . . ?
C68 C69 H69B 110.0 . . ?
H69A C69 H69B 108.3 . . ?
O21 C70 C68 110.7(6) . . ?
O21 C70 H70A 109.5 . . ?
C68 C70 H70A 109.5 . . ?
O21 C70 H70B 109.5 . . ?
C68 C70 H70B 109.5 . . ?
H70A C70 H70B 108.1 . . ?
O22 C71 C76 125.2(8) . . ?
O22 C71 C72 117.5(9) . . ?
C76 C71 C72 117.1(9) . . ?
C73 C72 C71 118.7(12) . . ?
C73 C72 H72 120.6 . . ?
C71 C72 H72 120.6 . . ?
C74 C73 C72 124.1(11) . . ?
C74 C73 H73 117.9 . . ?
C72 C73 H73 117.9 . . ?
C73 C74 C75 119.1(11) . . ?
C73 C74 H74 120.4 . . ?
C75 C74 H74 120.4 . . ?
C74 C75 C76 120.5(11) . . ?
C74 C75 H75 119.8 . . ?
C76 C75 H75 119.8 . . ?
C75 C76 C71 120.4(9) . . ?
C75 C76 C77 117.7(9) . . ?
C71 C76 C77 121.9(8) . . ?
N8 C77 C76 124.0(9) . . ?
N8 C77 H77 118.0 . . ?
C76 C77 H77 118.0 . . ?
N8 C78 C80 111.4(6) . . ?
N8 C78 C79 105.8(6) . . ?
C80 C78 C79 112.3(6) . . ?
N8 C78 H78 109.1 . . ?
C80 C78 H78 109.1 . . ?
C79 C78 H78 109.1 . . ?
O23 C79 C78 110.5(5) . . ?
O23 C79 H79A 109.6 . . ?
C78 C79 H79A 109.6 . . ?
O23 C79 H79B 109.6 . . ?
C78 C79 H79B 109.6 . . ?
H79A C79 H79B 108.1 . . ?
O24 C80 C78 110.4(6) . . ?
O24 C80 H80A 109.6 . . ?
C78 C80 H80A 109.6 . . ?
O24 C80 H80B 109.6 . . ?
C78 C80 H80B 109.6 . . ?
H80A C80 H80B 108.1 . . ?
O25 Co7 O25 180.0 3_565 . ?
O25 Co7 N9 83.6(2) 3_565 3_565 ?
O25 Co7 N9 96.3(2) . 3_565 ?
O25 Co7 N9 96.4(2) 3_565 . ?
O25 Co7 N9 83.6(2) . . ?
N9 Co7 N9 180.0 3_565 . ?
O25 Co7 N10 96.4(2) 3_565 . ?
O25 Co7 N10 83.6(2) . . ?
N9 Co7 N10 91.4(3) 3_565 . ?
N9 Co7 N10 88.6(3) . . ?
O25 Co7 N10 83.6(2) 3_565 3_565 ?
O25 Co7 N10 96.4(2) . 3_565 ?
N9 Co7 N10 88.6(3) 3_565 3_565 ?
N9 Co7 N10 91.4(3) . 3_565 ?
N10 Co7 N10 180.0 . 3_565 ?
C86 O25 Co7 100.2(4) . . ?
C86 O26 H26 109.3 . . ?
C85 N9 C81 120.2(6) . . ?
C85 N9 Co7 110.8(5) . . ?
C81 N9 Co7 128.9(5) . . ?
C91 N10 C87 120.5(7) . . ?
C91 N10 Co7 130.0(6) . . ?
C87 N10 Co7 109.5(5) . . ?
N9 C81 C82 119.8(7) . . ?
N9 C81 H81 120.1 . . ?
C82 C81 H81 120.1 . . ?
C83 C82 C81 119.5(8) . . ?
C83 C82 H82 120.3 . . ?
C81 C82 H82 120.3 . . ?
C82 C83 C84 120.2(8) . . ?
C82 C83 H83 119.9 . . ?
C84 C83 H83 119.9 . . ?
C85 C84 C83 118.6(8) . . ?
C85 C84 H84 120.7 . . ?
C83 C84 H84 120.7 . . ?
N9 C85 C84 121.7(7) . . ?
N9 C85 C86 109.4(6) . . ?
C84 C85 C86 128.9(7) . . ?
O26 C86 O25 114.3(6) . . ?
O26 C86 C87 109.9(6) . . ?
O25 C86 C87 106.2(5) . . ?
O26 C86 C85 114.3(6) . . ?
O25 C86 C85 105.8(6) . . ?
C87 C86 C85 105.6(6) . . ?
N10 C87 C88 120.7(8) . . ?
N10 C87 C86 110.7(7) . . ?
C88 C87 C86 128.6(7) . . ?
C89 C88 C87 118.6(8) . . ?
C89 C88 H88 120.7 . . ?
C87 C88 H88 120.7 . . ?
C90 C89 C88 119.4(9) . . ?
C90 C89 H89 120.3 . . ?
C88 C89 H89 120.3 . . ?
C89 C90 C91 119.2(9) . . ?
C89 C90 H90 120.4 . . ?
C91 C90 H90 120.4 . . ?
N10 C91 C90 121.6(8) . . ?
N10 C91 H91 119.2 . . ?
C90 C91 H91 119.2 . . ?
O27 Co8 O27 180.0 . 3_655 ?
O27 Co8 N11 96.5(2) . 3_655 ?
O27 Co8 N11 83.5(2) 3_655 3_655 ?
O27 Co8 N11 83.5(2) . . ?
O27 Co8 N11 96.5(2) 3_655 . ?
N11 Co8 N11 180.0 3_655 . ?
O27 Co8 N12 84.2(2) . . ?
O27 Co8 N12 95.8(2) 3_655 . ?
N11 Co8 N12 91.1(3) 3_655 . ?
N11 Co8 N12 88.9(3) . . ?
O27 Co8 N12 95.8(2) . 3_655 ?
O27 Co8 N12 84.2(2) 3_655 3_655 ?
N11 Co8 N12 88.9(3) 3_655 3_655 ?
N11 Co8 N12 91.1(3) . 3_655 ?
N12 Co8 N12 180.0 . 3_655 ?
C97 O27 Co8 100.9(4) . . ?
C97 O28 H28A 110.4 . . ?
C92 N11 C96 120.5(7) . . ?
C92 N11 Co8 129.6(5) . . ?
C96 N11 Co8 109.9(5) . . ?
C102 N12 C98 120.4(6) . . ?
C102 N12 Co8 130.1(5) . . ?
C98 N12 Co8 109.4(4) . . ?
N11 C92 C93 120.6(8) . . ?
N11 C92 H92 119.7 . . ?
C93 C92 H92 119.7 . . ?
C92 C93 C94 119.6(9) . . ?
C92 C93 H93 120.2 . . ?
C94 C93 H93 120.2 . . ?
C95 C94 C93 119.5(8) . . ?
C95 C94 H94 120.3 . . ?
C93 C94 H94 120.3 . . ?
C96 C95 C94 118.2(8) . . ?
C96 C95 H95 120.9 . . ?
C94 C95 H95 120.9 . . ?
C95 C96 N11 121.6(7) . . ?
C95 C96 C97 129.3(7) . . ?
N11 C96 C97 109.1(6) . . ?
O28 C97 O27 115.2(6) . . ?
O28 C97 C98 111.8(6) . . ?
O27 C97 C98 106.4(6) . . ?
O28 C97 C96 111.0(6) . . ?
O27 C97 C96 106.4(6) . . ?
C98 C97 C96 105.3(6) . . ?
C99 C98 N12 120.8(7) . . ?
C99 C98 C97 129.2(7) . . ?
N12 C98 C97 109.9(6) . . ?
C98 C99 C100 120.3(7) . . ?
C98 C99 H99 119.8 . . ?
C100 C99 H99 119.8 . . ?
C99 C100 C101 118.4(7) . . ?
C99 C100 H100 120.8 . . ?
C101 C100 H100 120.8 . . ?
C100 C101 C102 120.5(7) . . ?
C100 C101 H101 119.7 . . ?
C102 C101 H101 119.7 . . ?
N12 C102 C101 119.4(7) . . ?
N12 C102 H102 120.3 . . ?
C101 C102 H102 120.3 . . ?

loop_
_geom_bond_atom_site_label_1
_geom_bond_atom_site_label_2
_geom_bond_distance
_geom_bond_site_symmetry_2
_geom_bond_publ_flag
Dy1 O8 2.241(4) . ?
Dy1 O18 2.250(4) . ?
Dy1 O14 2.252(4) . ?
Dy1 O12 2.267(4) . ?
Dy1 O15 2.468(4) . ?
Dy1 O11 2.498(4) . ?
Dy1 O9 2.528(5) . ?
Dy1 O17 2.548(5) . ?
Co1 O1 1.900(5) . ?
Co1 O4 1.910(5) . ?
Co1 N1 1.911(6) . ?
Co1 O5 1.914(5) . ?
Co1 N2 1.917(6) . ?
Co1 O2 1.925(4) . ?
Co2 O5 2.056(4) . ?
Co2 O14 2.060(4) . ?
Co2 O3 2.093(4) . ?
Co2 O6 2.106(5) . ?
Co2 O8 2.112(4) . ?
Co2 O2 2.142(4) . ?
Co3 O7 1.890(5) . ?
Co3 N3 1.897(6) . ?
Co3 O10 1.897(5) . ?
Co3 N4 1.912(6) . ?
Co3 O9 1.913(5) . ?
Co3 O11 1.913(5) . ?
Co4 O13 1.884(5) . ?
Co4 N5 1.891(6) . ?
Co4 N6 1.896(6) . ?
Co4 O15 1.898(4) . ?
Co4 O17 1.912(5) . ?
Co4 O16 1.933(5) . ?
Co5 O12 2.054(5) . ?
Co5 O20 2.060(5) . ?
Co5 O24 2.101(4) . ?
Co5 O21 2.110(5) . ?
Co5 O18 2.113(4) . ?
Co5 O23 2.129(5) . ?
Co5 Co6 2.9920(13) . ?
Co6 O22 1.888(5) . ?
Co6 O20 1.888(5) . ?
Co6 O23 1.903(5) . ?
Co6 N8 1.910(6) . ?
Co6 N7 1.912(6) . ?
Co6 O19 1.930(5) . ?
O1 C1 1.321(9) . ?
O2 C9 1.421(8) . ?
O3 C10 1.424(8) . ?
O3 H3A 0.8499 . ?
O4 C11 1.299(9) . ?
O5 C19 1.431(8) . ?
O6 C20 1.412(8) . ?
O6 H6A 0.8501 . ?
O7 C21 1.320(9) . ?
O8 C29 1.401(7) . ?
O9 C30 1.425(8) . ?
O10 C31 1.320(8) . ?
O11 C39 1.406(8) . ?
O12 C40 1.405(8) . ?
O13 C41 1.318(8) . ?
O14 C49 1.402(8) . ?
O15 C50 1.433(8) . ?
O16 C51 1.296(8) . ?
O17 C59 1.438(8) . ?
O18 C60 1.394(8) . ?
O19 C61 1.338(9) . ?
O20 C69 1.440(8) . ?
O21 C70 1.434(8) . ?
O21 H21A 0.8499 . ?
O22 C71 1.305(11) . ?
O23 C79 1.406(8) . ?
O24 C80 1.431(8) . ?
O24 H24A 0.8497 . ?
N1 C7 1.274(9) . ?
N1 C8 1.465(8) . ?
N2 C17 1.279(10) . ?
N2 C18 1.469(9) . ?
N3 C27 1.278(9) . ?
N3 C28 1.489(9) . ?
N4 C37 1.275(9) . ?
N4 C38 1.470(9) . ?
N5 C47 1.292(9) . ?
N5 C48 1.481(8) . ?
N6 C57 1.293(9) . ?
N6 C58 1.475(9) . ?
N7 C67 1.236(10) . ?
N7 C68 1.518(9) . ?
N8 C77 1.274(10) . ?
N8 C78 1.484(9) . ?
C1 C6 1.410(10) . ?
C1 C2 1.440(10) . ?
C2 C3 1.358(12) . ?
C2 H2 0.9500 . ?
C3 C4 1.387(13) . ?
C3 H3 0.9500 . ?
C4 C5 1.387(12) . ?
C4 H4 0.9500 . ?
C5 C6 1.405(10) . ?
C5 H5 0.9500 . ?
C6 C7 1.451(10) . ?
C7 H7 0.9500 . ?
C8 C9 1.510(10) . ?
C8 C10 1.523(10) . ?
C8 H8 1.0000 . ?
C9 H9A 0.9900 . ?
C9 H9B 0.9900 . ?
C10 H10A 0.9900 . ?
C10 H10B 0.9900 . ?
C11 C12 1.409(11) . ?
C11 C16 1.425(12) . ?
C12 C13 1.369(13) . ?
C12 H12 0.9500 . ?
C13 C14 1.382(15) . ?
C13 H13 0.9500 . ?
C14 C15 1.358(14) . ?
C14 H14 0.9500 . ?
C15 C16 1.419(12) . ?
C15 H15 0.9500 . ?
C16 C17 1.450(11) . ?
C17 H17 0.9500 . ?
C18 C20 1.523(10) . ?
C18 C19 1.527(10) . ?
C18 H18 1.0000 . ?
C19 H19A 0.9900 . ?
C19 H19B 0.9900 . ?
C20 H20A 0.9900 . ?
C20 H20B 0.9900 . ?
C21 C26 1.406(10) . ?
C21 C22 1.419(11) . ?
C22 C23 1.371(12) . ?
C22 H22 0.9500 . ?
C23 C24 1.374(13) . ?
C23 H23 0.9500 . ?
C24 C25 1.366(12) . ?
C24 H24 0.9500 . ?
C25 C26 1.407(10) . ?
C25 H25 0.9500 . ?
C26 C27 1.425(10) . ?
C27 H27 0.9500 . ?
C28 C30 1.507(10) . ?
C28 C29 1.529(10) . ?
C28 H28 1.0000 . ?
C29 H29A 0.9900 . ?
C29 H29B 0.9900 . ?
C30 H30A 0.9900 . ?
C30 H30B 0.9900 . ?
C31 C36 1.405(10) . ?
C31 C32 1.427(10) . ?
C32 C33 1.340(11) . ?
C32 H32 0.9500 . ?
C33 C34 1.386(12) . ?
C33 H33 0.9500 . ?
C34 C35 1.358(12) . ?
C34 H34 0.9500 . ?
C35 C36 1.400(10) . ?
C35 H35 0.9500 . ?
C36 C37 1.432(10) . ?
C37 H37 0.9500 . ?
C38 C39 1.509(9) . ?
C38 C40 1.522(9) . ?
C38 H38 1.0000 . ?
C39 H39A 0.9900 . ?
C39 H39B 0.9900 . ?
C40 H40A 0.9900 . ?
C40 H40B 0.9900 . ?
C41 C46 1.398(10) . ?
C41 C42 1.409(10) . ?
C42 C43 1.387(11) . ?
C42 H42 0.9500 . ?
C43 C44 1.387(12) . ?
C43 H43 0.9500 . ?
C44 C45 1.374(11) . ?
C44 H44 0.9500 . ?
C45 C46 1.414(10) . ?
C45 H45 0.9500 . ?
C46 C47 1.439(10) . ?
C47 H47 0.9500 . ?
C48 C50 1.522(9) . ?
C48 C49 1.534(9) . ?
C48 H48 1.0000 . ?
C49 H49A 0.9900 . ?
C49 H49B 0.9900 . ?
C50 H50A 0.9900 . ?
C50 H50B 0.9900 . ?
C51 C56 1.407(11) . ?
C51 C52 1.432(11) . ?
C52 C53 1.392(12) . ?
C52 H52 0.9500 . ?
C53 C54 1.362(14) . ?
C53 H53 0.9500 . ?
C54 C55 1.406(13) . ?
C54 H54 0.9500 . ?
C55 C56 1.407(11) . ?
C55 H55 0.9500 . ?
C56 C57 1.449(11) . ?
C57 H57 0.9500 . ?
C58 C60 1.525(10) . ?
C58 C59 1.526(10) . ?
C58 H58 1.0000 . ?
C59 H59A 0.9900 . ?
C59 H59B 0.9900 . ?
C60 H60A 0.9900 . ?
C60 H60B 0.9900 . ?
C61 C62 1.401(11) . ?
C61 C66 1.402(11) . ?
C62 C63 1.366(12) . ?
C62 H62 0.9500 . ?
C63 C64 1.386(13) . ?
C63 H63 0.9500 . ?
C64 C65 1.377(12) . ?
C64 H64 0.9500 . ?
C65 C66 1.393(12) . ?
C65 H65 0.9500 . ?
C66 C67 1.462(11) . ?
C67 H67 0.9500 . ?
C68 C70 1.493(11) . ?
C68 C69 1.541(11) . ?
C68 H68 1.0000 . ?
C69 H69A 0.9900 . ?
C69 H69B 0.9900 . ?
C70 H70A 0.9900 . ?
C70 H70B 0.9900 . ?
C71 C76 1.441(13) . ?
C71 C72 1.442(12) . ?
C72 C73 1.384(16) . ?
C72 H72 0.9500 . ?
C73 C74 1.349(18) . ?
C73 H73 0.9500 . ?
C74 C75 1.399(14) . ?
C74 H74 0.9500 . ?
C75 C76 1.400(13) . ?
C75 H75 0.9500 . ?
C76 C77 1.448(12) . ?
C77 H77 0.9500 . ?
C78 C80 1.500(10) . ?
C78 C79 1.524(10) . ?
C78 H78 1.0000 . ?
C79 H79A 0.9900 . ?
C79 H79B 0.9900 . ?
C80 H80A 0.9900 . ?
C80 H80B 0.9900 . ?
Co7 O25 1.895(4) 3_565 ?
Co7 O25 1.895(4) . ?
Co7 N9 1.915(6) 3_565 ?
Co7 N9 1.915(6) . ?
Co7 N10 1.917(6) . ?
Co7 N10 1.918(6) 3_565 ?
O25 C86 1.412(9) . ?
O26 C86 1.382(8) . ?
O26 H26 0.8400 . ?
N9 C85 1.340(9) . ?
N9 C81 1.349(9) . ?
N10 C91 1.324(10) . ?
N10 C87 1.350(9) . ?
C81 C82 1.374(11) . ?
C81 H81 0.9500 . ?
C82 C83 1.356(12) . ?
C82 H82 0.9500 . ?
C83 C84 1.379(11) . ?
C83 H83 0.9500 . ?
C84 C85 1.347(11) . ?
C84 H84 0.9500 . ?
C85 C86 1.533(10) . ?
C86 C87 1.510(11) . ?
C87 C88 1.393(11) . ?
C88 C89 1.390(12) . ?
C88 H88 0.9500 . ?
C89 C90 1.378(13) . ?
C89 H89 0.9500 . ?
C90 C91 1.382(12) . ?
C90 H90 0.9500 . ?
C91 H91 0.9500 . ?
Co8 O27 1.890(5) . ?
Co8 O27 1.890(5) 3_655 ?
Co8 N11 1.923(6) 3_655 ?
Co8 N11 1.923(6) . ?
Co8 N12 1.928(6) . ?
Co8 N12 1.928(6) 3_655 ?
O27 C97 1.407(8) . ?
O28 C97 1.356(8) . ?
O28 H28A 0.8498 . ?
N11 C92 1.324(10) . ?
N11 C96 1.378(9) . ?
N12 C102 1.342(9) . ?
N12 C98 1.367(9) . ?
C92 C93 1.366(12) . ?
C92 H92 0.9500 . ?
C93 C94 1.407(13) . ?
C93 H93 0.9500 . ?
C94 C95 1.384(12) . ?
C94 H94 0.9500 . ?
C95 C96 1.360(11) . ?
C95 H95 0.9500 . ?
C96 C97 1.529(10) . ?
C97 C98 1.526(10) . ?
C98 C99 1.358(10) . ?
C99 C100 1.371(10) . ?
C99 H99 0.9500 . ?
C100 C101 1.384(11) . ?
C100 H100 0.9500 . ?
C101 C102 1.387(11) . ?
C101 H101 0.9500 . ?
C102 H102 0.9500 . ?

loop_
_geom_hbond_atom_site_label_D
_geom_hbond_atom_site_label_H
_geom_hbond_atom_site_label_A
_geom_hbond_distance_DH
_geom_hbond_distance_HA
_geom_hbond_distance_DA
_geom_hbond_angle_DHA
_geom_hbond_site_symmetry_A
O28 H28A O16 0.85 1.87 2.714(7) 171.0 3_665
O26 H26 O19 0.84 2.06 2.738(7) 137.7 .
O24 H24A O15 0.85 1.73 2.554(6) 162.9 .
O21 H21A O9 0.85 1.74 2.567(6) 164.4 .
O6 H6A O17 0.85 1.81 2.631(6) 161.5 .
O3 H3A O11 0.85 1.73 2.565(6) 164.9 .

loop_
_geom_torsion_atom_site_label_1
_geom_torsion_atom_site_label_2
_geom_torsion_atom_site_label_3
_geom_torsion_atom_site_label_4
_geom_torsion
_geom_torsion_site_symmetry_1
_geom_torsion_site_symmetry_2
_geom_torsion_site_symmetry_3
_geom_torsion_site_symmetry_4
_geom_torsion_publ_flag
N3 Co3 O7 C21 -8.4(6) . . . . ?
O10 Co3 O7 C21 -95.8(6) . . . . ?
N4 Co3 O7 C21 169.5(6) . . . . ?
O11 Co3 O7 C21 85.9(6) . . . . ?
O7 Co3 O10 C31 -97.6(6) . . . . ?
N3 Co3 O10 C31 168.0(6) . . . . ?
N4 Co3 O10 C31 -10.3(6) . . . . ?
O9 Co3 O10 C31 83.3(6) . . . . ?
N5 Co4 O13 C41 -14.6(6) . . . . ?
N6 Co4 O13 C41 163.5(6) . . . . ?
O17 Co4 O13 C41 78.6(6) . . . . ?
O16 Co4 O13 C41 -102.0(6) . . . . ?
N5 Co4 O15 C50 -29.1(4) . . . . ?
N6 Co4 O15 C50 152.7(4) . . . . ?
O17 Co4 O15 C50 -122.5(4) . . . . ?
O16 Co4 O15 C50 58.1(4) . . . . ?
N5 Co4 O15 Dy1 94.0(2) . . . . ?
N6 Co4 O15 Dy1 -84.2(2) . . . . ?
O17 Co4 O15 Dy1 0.6(2) . . . . ?
O16 Co4 O15 Dy1 -178.8(2) . . . . ?
O22 Co6 O20 C69 59.1(5) . . . . ?
O23 Co6 O20 C69 -121.9(5) . . . . ?
N8 Co6 O20 C69 153.7(5) . . . . ?
N7 Co6 O20 C69 -31.4(5) . . . . ?
Co5 Co6 O20 C69 -122.7(5) . . . . ?
O22 Co6 O20 Co5 -178.2(3) . . . . ?
O23 Co6 O20 Co5 0.8(2) . . . . ?
N8 Co6 O20 Co5 -83.7(2) . . . . ?
N7 Co6 O20 Co5 91.3(3) . . . . ?
O20 Co6 O22 C71 58.0(6) . . . . ?
N8 Co6 O22 C71 -31.1(6) . . . . ?
N7 Co6 O22 C71 143.5(6) . . . . ?
O19 Co6 O22 C71 -122.5(6) . . . . ?
Co5 Co6 O22 C71 56.3(7) . . . . ?
O7 Co3 N3 C27 2.8(6) . . . . ?
O10 Co3 N3 C27 94.4(6) . . . . ?
O9 Co3 N3 C27 -173.6(6) . . . . ?
O11 Co3 N3 C27 -88.1(6) . . . . ?
O7 Co3 N3 C28 -177.4(4) . . . . ?
O10 Co3 N3 C28 -85.8(5) . . . . ?
O9 Co3 N3 C28 6.2(4) . . . . ?
O11 Co3 N3 C28 91.6(4) . . . . ?
O13 Co4 N5 C47 7.3(6) . . . . ?
O15 Co4 N5 C47 -171.4(6) . . . . ?
O17 Co4 N5 C47 -85.9(6) . . . . ?
O16 Co4 N5 C47 98.7(6) . . . . ?
O13 Co4 N5 C48 -173.6(4) . . . . ?
O15 Co4 N5 C48 7.7(4) . . . . ?
O17 Co4 N5 C48 93.2(4) . . . . ?
O16 Co4 N5 C48 -82.2(4) . . . . ?
O13 Co4 N6 C57 86.9(6) . . . . ?
O15 Co4 N6 C57 -94.5(6) . . . . ?
O17 Co4 N6 C57 -179.8(6) . . . . ?
O16 Co4 N6 C57 -4.4(6) . . . . ?
O13 Co4 N6 C58 -88.9(5) . . . . ?
O15 Co4 N6 C58 89.7(5) . . . . ?
O17 Co4 N6 C58 4.4(5) . . . . ?
O16 Co4 N6 C58 179.9(5) . . . . ?
Co1 O1 C1 C6 10.5(10) . . . . ?
Co1 O1 C1 C2 -171.8(5) . . . . ?
O1 C1 C2 C3 -174.7(7) . . . . ?
C6 C1 C2 C3 3.3(11) . . . . ?
C1 C2 C3 C4 -0.7(13) . . . . ?
C2 C3 C4 C5 -1.5(14) . . . . ?
C3 C4 C5 C6 1.0(13) . . . . ?
C4 C5 C6 C1 1.7(12) . . . . ?
C4 C5 C6 C7 -179.9(8) . . . . ?
O1 C1 C6 C5 174.1(7) . . . . ?
C2 C1 C6 C5 -3.7(11) . . . . ?
O1 C1 C6 C7 -4.3(11) . . . . ?
C2 C1 C6 C7 177.9(7) . . . . ?
C8 N1 C7 C6 -179.4(6) . . . . ?
Co1 N1 C7 C6 2.0(11) . . . . ?
C5 C6 C7 N1 179.1(7) . . . . ?
C1 C6 C7 N1 -2.5(12) . . . . ?
C7 N1 C8 C9 -163.3(6) . . . . ?
Co1 N1 C8 C9 15.5(6) . . . . ?
C7 N1 C8 C10 71.8(8) . . . . ?
Co1 N1 C8 C10 -109.4(6) . . . . ?
Co1 O2 C9 C8 45.2(6) . . . . ?
Co2 O2 C9 C8 -60.1(6) . . . . ?
N1 C8 C9 O2 -39.3(7) . . . . ?
C10 C8 C9 O2 83.5(7) . . . . ?
Co2 O3 C10 C8 27.1(8) . . . . ?
N1 C8 C10 O3 58.4(8) . . . . ?
C9 C8 C10 O3 -61.5(8) . . . . ?
Co1 O4 C11 C12 -176.2(5) . . . . ?
Co1 O4 C11 C16 2.8(10) . . . . ?
O4 C11 C12 C13 -178.2(8) . . . . ?
C16 C11 C12 C13 2.8(12) . . . . ?
C11 C12 C13 C14 -1.6(15) . . . . ?
C12 C13 C14 C15 0.1(18) . . . . ?
C13 C14 C15 C16 0.2(19) . . . . ?
C14 C15 C16 C11 1.0(16) . . . . ?
C14 C15 C16 C17 -179.9(11) . . . . ?
O4 C11 C16 C15 178.7(8) . . . . ?
C12 C11 C16 C15 -2.4(12) . . . . ?
O4 C11 C16 C17 -0.4(12) . . . . ?
C12 C11 C16 C17 178.6(7) . . . . ?
C18 N2 C17 C16 179.8(7) . . . . ?
Co1 N2 C17 C16 4.7(11) . . . . ?
C15 C16 C17 N2 177.3(9) . . . . ?
C11 C16 C17 N2 -3.6(13) . . . . ?
C17 N2 C18 C20 78.0(8) . . . . ?
Co1 N2 C18 C20 -106.3(5) . . . . ?
C17 N2 C18 C19 -156.5(6) . . . . ?
Co1 N2 C18 C19 19.2(6) . . . . ?
Co1 O5 C19 C18 45.5(6) . . . . ?
Co2 O5 C19 C18 -64.6(6) . . . . ?
N2 C18 C19 O5 -41.3(7) . . . . ?
C20 C18 C19 O5 83.2(7) . . . . ?
Co2 O6 C20 C18 13.2(9) . . . . ?
N2 C18 C20 O6 68.1(8) . . . . ?
C19 C18 C20 O6 -52.5(8) . . . . ?
Co3 O7 C21 C26 9.9(11) . . . . ?
Co3 O7 C21 C22 -171.9(6) . . . . ?
O7 C21 C22 C23 -179.1(9) . . . . ?
C26 C21 C22 C23 -0.7(13) . . . . ?
C21 C22 C23 C24 1.2(16) . . . . ?
C22 C23 C24 C25 -1.6(16) . . . . ?
C23 C24 C25 C26 1.4(14) . . . . ?
O7 C21 C26 C25 178.8(7) . . . . ?
C22 C21 C26 C25 0.6(11) . . . . ?
O7 C21 C26 C27 -3.6(12) . . . . ?
C22 C21 C26 C27 178.2(8) . . . . ?
C24 C25 C26 C21 -1.0(12) . . . . ?
C24 C25 C26 C27 -178.7(8) . . . . ?
C28 N3 C27 C26 -177.9(7) . . . . ?
Co3 N3 C27 C26 1.8(11) . . . . ?
C21 C26 C27 N3 -2.7(12) . . . . ?
C25 C26 C27 N3 174.9(7) . . . . ?
C27 N3 C28 C30 -164.3(6) . . . . ?
Co3 N3 C28 C30 16.0(7) . . . . ?
C27 N3 C28 C29 70.9(8) . . . . ?
Co3 N3 C28 C29 -108.8(5) . . . . ?
Co2 O8 C29 C28 -125.1(5) . . . . ?
Dy1 O8 C29 C28 30.5(9) . . . . ?
N3 C28 C29 O8 65.3(7) . . . . ?
C30 C28 C29 O8 -55.2(8) . . . . ?
Co3 O9 C30 C28 44.4(6) . . . . ?
Dy1 O9 C30 C28 -72.9(6) . . . . ?
N3 C28 C30 O9 -38.5(7) . . . . ?
C29 C28 C30 O9 83.6(7) . . . . ?
Co3 O10 C31 C36 10.3(11) . . . . ?
Co3 O10 C31 C32 -172.0(6) . . . . ?
O10 C31 C32 C33 179.7(8) . . . . ?
C36 C31 C32 C33 -2.4(12) . . . . ?
C31 C32 C33 C34 4.6(14) . . . . ?
C32 C33 C34 C35 -4.6(15) . . . . ?
C33 C34 C35 C36 2.5(14) . . . . ?
C34 C35 C36 C31 -0.4(13) . . . . ?
C34 C35 C36 C37 -179.6(8) . . . . ?
O10 C31 C36 C35 178.0(7) . . . . ?
C32 C31 C36 C35 0.2(11) . . . . ?
O10 C31 C36 C37 -2.8(12) . . . . ?
C32 C31 C36 C37 179.5(7) . . . . ?
C38 N4 C37 C36 -179.8(7) . . . . ?
Co3 N4 C37 C36 -0.9(11) . . . . ?
C35 C36 C37 N4 176.9(7) . . . . ?
C31 C36 C37 N4 -2.3(12) . . . . ?
C37 N4 C38 C39 -166.7(6) . . . . ?
Co3 N4 C38 C39 14.3(7) . . . . ?
C37 N4 C38 C40 69.3(8) . . . . ?
Co3 N4 C38 C40 -109.7(5) . . . . ?
Co3 O11 C39 C38 45.0(6) . . . . ?
Dy1 O11 C39 C38 -74.0(6) . . . . ?
N4 C38 C39 O11 -37.8(7) . . . . ?
C40 C38 C39 O11 84.1(7) . . . . ?
Co5 O12 C40 C38 -129.1(5) . . . . ?
Dy1 O12 C40 C38 35.3(9) . . . . ?
N4 C38 C40 O12 63.1(7) . . . . ?
C39 C38 C40 O12 -56.3(8) . . . . ?
Co4 O13 C41 C46 15.2(10) . . . . ?
Co4 O13 C41 C42 -166.5(5) . . . . ?
O13 C41 C42 C43 -176.7(6) . . . . ?
C46 C41 C42 C43 1.8(10) . . . . ?
C41 C42 C43 C44 -0.4(11) . . . . ?
C42 C43 C44 C45 -1.2(12) . . . . ?
C43 C44 C45 C46 1.5(11) . . . . ?
O13 C41 C46 C45 176.8(6) . . . . ?
C42 C41 C46 C45 -1.6(10) . . . . ?
O13 C41 C46 C47 -4.3(11) . . . . ?
C42 C41 C46 C47 177.4(7) . . . . ?
C44 C45 C46 C41 -0.1(11) . . . . ?
C44 C45 C46 C47 -179.1(7) . . . . ?
C48 N5 C47 C46 -178.9(6) . . . . ?
Co4 N5 C47 C46 0.2(10) . . . . ?
C41 C46 C47 N5 -4.0(11) . . . . ?
C45 C46 C47 N5 175.0(6) . . . . ?
C47 N5 C48 C50 -167.0(6) . . . . ?
Co4 N5 C48 C50 13.9(6) . . . . ?
C47 N5 C48 C49 69.9(7) . . . . ?
Co4 N5 C48 C49 -109.3(5) . . . . ?
Co2 O14 C49 C48 -131.6(5) . . . . ?
Dy1 O14 C49 C48 30.0(9) . . . . ?
N5 C48 C49 O14 65.6(7) . . . . ?
C50 C48 C49 O14 -53.1(8) . . . . ?
Co4 O15 C50 C48 44.1(6) . . . . ?
Dy1 O15 C50 C48 -75.7(5) . . . . ?
N5 C48 C50 O15 -36.7(6) . . . . ?
C49 C48 C50 O15 84.2(6) . . . . ?
Co4 O16 C51 C56 11.2(11) . . . . ?
Co4 O16 C51 C52 -170.0(6) . . . . ?
O16 C51 C52 C53 -178.3(8) . . . . ?
C56 C51 C52 C53 0.7(13) . . . . ?
C51 C52 C53 C54 2.0(15) . . . . ?
C52 C53 C54 C55 -2.3(16) . . . . ?
C53 C54 C55 C56 0.0(15) . . . . ?
C54 C55 C56 C51 2.7(13) . . . . ?
C54 C55 C56 C57 -175.0(8) . . . . ?
O16 C51 C56 C55 175.9(7) . . . . ?
C52 C51 C56 C55 -2.9(12) . . . . ?
O16 C51 C56 C57 -6.6(12) . . . . ?
C52 C51 C56 C57 174.6(7) . . . . ?
C58 N6 C57 C56 -175.1(7) . . . . ?
Co4 N6 C57 C56 9.4(11) . . . . ?
C55 C56 C57 N6 173.1(8) . . . . ?
C51 C56 C57 N6 -4.6(12) . . . . ?
C57 N6 C58 C60 77.3(8) . . . . ?
Co4 N6 C58 C60 -106.7(5) . . . . ?
C57 N6 C58 C59 -158.3(6) . . . . ?
Co4 N6 C58 C59 17.8(7) . . . . ?
Co4 O17 C59 C58 43.8(6) . . . . ?
Dy1 O17 C59 C58 -72.1(6) . . . . ?
N6 C58 C59 O17 -39.3(7) . . . . ?
C60 C58 C59 O17 82.2(7) . . . . ?
Co5 O18 C60 C58 -126.2(5) . . . . ?
Dy1 O18 C60 C58 29.5(9) . . . . ?
N6 C58 C60 O18 65.3(8) . . . . ?
C59 C58 C60 O18 -54.1(8) . . . . ?
Co6 O19 C61 C62 -167.7(5) . . . . ?
Co6 O19 C61 C66 15.5(10) . . . . ?
O19 C61 C62 C63 -178.9(8) . . . . ?
C66 C61 C62 C63 -1.9(13) . . . . ?
C61 C62 C63 C64 1.1(15) . . . . ?
C62 C63 C64 C65 -0.9(16) . . . . ?
C63 C64 C65 C66 1.6(16) . . . . ?
C64 C65 C66 C61 -2.4(14) . . . . ?
C64 C65 C66 C67 177.6(9) . . . . ?
O19 C61 C66 C65 179.3(8) . . . . ?
C62 C61 C66 C65 2.5(12) . . . . ?
O19 C61 C66 C67 -0.7(13) . . . . ?
C62 C61 C66 C67 -177.4(8) . . . . ?
C68 N7 C67 C66 -179.2(7) . . . . ?
Co6 N7 C67 C66 -3.3(13) . . . . ?
C65 C66 C67 N7 173.8(9) . . . . ?
C61 C66 C67 N7 -6.3(14) . . . . ?
C67 N7 C68 C70 65.6(9) . . . . ?
Co6 N7 C68 C70 -110.8(6) . . . . ?
C67 N7 C68 C69 -170.5(7) . . . . ?
Co6 N7 C68 C69 13.1(7) . . . . ?
Co6 O20 C69 C68 46.2(6) . . . . ?
Co5 O20 C69 C68 -64.4(6) . . . . ?
C70 C68 C69 O20 85.8(7) . . . . ?
N7 C68 C69 O20 -37.3(7) . . . . ?
Co5 O21 C70 C68 18.6(9) . . . . ?
N7 C68 C70 O21 62.6(8) . . . . ?
C69 C68 C70 O21 -57.1(8) . . . . ?
Co6 O22 C71 C76 28.3(10) . . . . ?
Co6 O22 C71 C72 -155.8(6) . . . . ?
O22 C71 C72 C73 -175.5(9) . . . . ?
C76 C71 C72 C73 0.8(13) . . . . ?
C71 C72 C73 C74 -0.2(19) . . . . ?
C72 C73 C74 C75 1(2) . . . . ?
C73 C74 C75 C76 -1.4(18) . . . . ?
C74 C75 C76 C71 2.1(15) . . . . ?
C74 C75 C76 C77 -177.6(9) . . . . ?
O22 C71 C76 C75 174.2(8) . . . . ?
C72 C71 C76 C75 -1.7(12) . . . . ?
O22 C71 C76 C77 -6.1(13) . . . . ?
C72 C71 C76 C77 178.0(8) . . . . ?
C78 N8 C77 C76 -175.1(7) . . . . ?
Co6 N8 C77 C76 -7.1(11) . . . . ?
C75 C76 C77 N8 173.9(8) . . . . ?
C71 C76 C77 N8 -5.8(13) . . . . ?
C77 N8 C78 C80 56.1(9) . . . . ?
Co6 N8 C78 C80 -113.2(5) . . . . ?
C77 N8 C78 C79 178.5(6) . . . . ?
Co6 N8 C78 C79 9.1(6) . . . . ?
Co6 O23 C79 C78 46.1(6) . . . . ?
Co5 O23 C79 C78 -60.4(6) . . . . ?
N8 C78 C79 O23 -35.4(7) . . . . ?
C80 C78 C79 O23 86.3(7) . . . . ?
Co5 O24 C80 C78 25.1(8) . . . . ?
N8 C78 C80 O24 56.3(8) . . . . ?
C79 C78 C80 O24 -62.3(8) . . . . ?
N9 Co7 O25 C86 135.6(4) 3_565 . . . ?
N9 Co7 O25 C86 -44.4(4) . . . . ?
N10 Co7 O25 C86 45.0(4) . . . . ?
N10 Co7 O25 C86 -135.0(4) 3_565 . . . ?
C85 N9 C81 C82 0.1(13) . . . . ?
Co7 N9 C81 C82 178.8(7) . . . . ?
N9 C81 C82 C83 -1.6(15) . . . . ?
C81 C82 C83 C84 3.3(17) . . . . ?
C82 C83 C84 C85 -3.5(17) . . . . ?
C81 N9 C85 C84 -0.3(13) . . . . ?
Co7 N9 C85 C84 -179.2(7) . . . . ?
C81 N9 C85 C86 -176.4(7) . . . . ?
Co7 N9 C85 C86 4.7(8) . . . . ?
C83 C84 C85 N9 2.0(15) . . . . ?
C83 C84 C85 C86 177.3(9) . . . . ?
Co7 O25 C86 O26 -177.0(5) . . . . ?
Co7 O25 C86 C87 -55.7(5) . . . . ?
Co7 O25 C86 C85 56.3(6) . . . . ?
N9 C85 C86 O26 -168.4(7) . . . . ?
C84 C85 C86 O26 15.9(13) . . . . ?
N9 C85 C86 O25 -41.7(8) . . . . ?
C84 C85 C86 O25 142.6(9) . . . . ?
N9 C85 C86 C87 70.7(8) . . . . ?
C84 C85 C86 C87 -105.1(10) . . . . ?
C91 N10 C87 C88 -2.7(12) . . . . ?
Co7 N10 C87 C88 177.5(6) . . . . ?
C91 N10 C87 C86 177.9(7) . . . . ?
Co7 N10 C87 C86 -2.0(7) . . . . ?
O26 C86 C87 N10 163.6(6) . . . . ?
O25 C86 C87 N10 39.5(8) . . . . ?
C85 C86 C87 N10 -72.6(7) . . . . ?
O26 C86 C87 C88 -15.9(11) . . . . ?
O25 C86 C87 C88 -140.0(8) . . . . ?
C85 C86 C87 C88 107.9(9) . . . . ?
N10 C87 C88 C89 1.0(12) . . . . ?
C86 C87 C88 C89 -179.6(8) . . . . ?
C87 C88 C89 C90 0.6(14) . . . . ?
C88 C89 C90 C91 -0.5(14) . . . . ?
C87 N10 C91 C90 2.8(12) . . . . ?
Co7 N10 C91 C90 -177.4(6) . . . . ?
C89 C90 C91 N10 -1.2(14) . . . . ?
N11 Co8 O27 C97 -134.5(4) 3_655 . . . ?
N11 Co8 O27 C97 45.5(4) . . . . ?
N12 Co8 O27 C97 -44.0(4) . . . . ?
N12 Co8 O27 C97 136.0(4) 3_655 . . . ?
C96 N11 C92 C93 1.8(12) . . . . ?
Co8 N11 C92 C93 -177.5(7) . . . . ?
N11 C92 C93 C94 -1.0(14) . . . . ?
C92 C93 C94 C95 -0.8(15) . . . . ?
C93 C94 C95 C96 1.7(14) . . . . ?
C94 C95 C96 N11 -1.0(12) . . . . ?
C94 C95 C96 C97 179.3(8) . . . . ?
C92 N11 C96 C95 -0.8(11) . . . . ?
Co8 N11 C96 C95 178.6(6) . . . . ?
C92 N11 C96 C97 179.0(7) . . . . ?
Co8 N11 C96 C97 -1.7(7) . . . . ?
Co8 O27 C97 O28 -179.9(5) . . . . ?
Co8 O27 C97 C98 55.6(6) . . . . ?
Co8 O27 C97 C96 -56.3(5) . . . . ?
C95 C96 C97 O28 -15.1(11) . . . . ?
N11 C96 C97 O28 165.2(6) . . . . ?
C95 C96 C97 O27 -141.2(8) . . . . ?
N11 C96 C97 O27 39.1(7) . . . . ?
C95 C96 C97 C98 106.1(8) . . . . ?
N11 C96 C97 C98 -73.6(7) . . . . ?
C102 N12 C98 C99 0.1(12) . . . . ?
Co8 N12 C98 C99 -176.3(6) . . . . ?
C102 N12 C98 C97 -179.6(7) . . . . ?
Co8 N12 C98 C97 4.0(7) . . . . ?
O28 C97 C98 C99 13.2(11) . . . . ?
O27 C97 C98 C99 139.8(8) . . . . ?
C96 C97 C98 C99 -107.4(9) . . . . ?
O28 C97 C98 N12 -167.1(6) . . . . ?
O27 C97 C98 N12 -40.5(8) . . . . ?
C96 C97 C98 N12 72.2(7) . . . . ?
N12 C98 C99 C100 0.0(12) . . . . ?
C97 C98 C99 C100 179.6(8) . . . . ?
C98 C99 C100 C101 -1.6(13) . . . . ?
C99 C100 C101 C102 3.3(14) . . . . ?
C98 N12 C102 C101 1.6(12) . . . . ?
Co8 N12 C102 C101 177.1(6) . . . . ?
C100 C101 C102 N12 -3.3(14) . . . . ?
